data_7054173
loop_
_publ_author_name
'Makha, Mohamed'
'Alias, Yatimah'
'Raston, Colin L.'
'Sobolev, Alexandre N.'

_publ_section_title
;
 Controlling the interplay of large organic ions:
 para-sulfonato-calix[4]arene and phosphonium cations
;
_journal_issue 5
_journal_name_full 'New Journal of Chemistry'
_journal_page_first 662
_journal_paper_doi 10.1039/b615639h
_journal_volume 31
_journal_year 2007
_chemical_formula_moiety '3(C28 H20 O16 S4), 3(C24 H20 P), Cl, Gd2.67, Na2, 30(H2 O)'
_chemical_formula_sum 'C156 H180 Cl Gd2.67 Na2 O78 P3 S12'
_chemical_formula_weight 4281.52
_chemical_name_systematic
;
?
;
_space_group_IT_number 14
_symmetry_cell_setting monoclinic
_symmetry_space_group_name_Hall '-P 2ybc'
_symmetry_space_group_name_H-M 'P 1 21/c 1'
_atom_sites_solution_hydrogens geom
_atom_sites_solution_primary direct
_atom_sites_solution_secondary difmap
_audit_creation_method SHELXL-97
_cell_angle_alpha 90.0
_cell_angle_beta 91.744(2)
_cell_angle_gamma 90.0
_cell_formula_units_Z 4
_cell_length_a 32.032(5)
_cell_length_b 11.430(2)
_cell_length_c 50.944(7)
_cell_measurement_reflns_used 10107
_cell_measurement_temperature 153(2)
_cell_measurement_theta_max 25.0
_cell_measurement_theta_min 2.19
_cell_volume 18643(5)
_computing_cell_refinement 'Bruker SAINT'
_computing_data_collection 'Bruker SMART'
_computing_data_reduction 'Bruker SAINT'
_computing_molecular_graphics 'X-Seed 2.0 (Barbour, 2001)'
_computing_publication_material 'Bruker SHELXTL, v. 5.1'
_computing_structure_refinement 'Bruker SHELXTL, v. 5.1'
_computing_structure_solution 'Bruker SHELXTL, v. 5.1'
_diffrn_ambient_temperature 153(2)
_diffrn_measured_fraction_theta_full 0.968
_diffrn_measured_fraction_theta_max 0.968
_diffrn_measurement_device_type 'Bruker AXS CCD'
_diffrn_measurement_method '\w scans'
_diffrn_radiation_monochromator graphite
_diffrn_radiation_source 'sealed tube'
_diffrn_radiation_type MoK\a
_diffrn_radiation_wavelength 0.71073
_diffrn_reflns_av_R_equivalents 0.1582
_diffrn_reflns_av_sigmaI/netI 0.2100
_diffrn_reflns_limit_h_max 37
_diffrn_reflns_limit_h_min -37
_diffrn_reflns_limit_k_max 13
_diffrn_reflns_limit_k_min -13
_diffrn_reflns_limit_l_max 60
_diffrn_reflns_limit_l_min -59
_diffrn_reflns_number 112794
_diffrn_reflns_theta_full 25.00
_diffrn_reflns_theta_max 25.00
_diffrn_reflns_theta_min 1.52
_exptl_absorpt_coefficient_mu 1.211
_exptl_absorpt_correction_T_max 0.9419
_exptl_absorpt_correction_T_min 0.6430
_exptl_absorpt_correction_type multi-scan
_exptl_absorpt_process_details 'SADABS (Bruker, 1997)'
_exptl_crystal_colour colorless
_exptl_crystal_density_diffrn 1.525
_exptl_crystal_density_meas ?
_exptl_crystal_density_method 'not measured'
_exptl_crystal_description needle
_exptl_crystal_F_000 8747
_exptl_crystal_size_max 0.40
_exptl_crystal_size_mid 0.20
_exptl_crystal_size_min 0.05
_refine_diff_density_max 3.165
_refine_diff_density_min -2.297
_refine_diff_density_rms 0.213
_refine_ls_extinction_coef 0.00060(7)
_refine_ls_extinction_expression Fc^*^=kFc[1+0.001xFc^2^\l^3^/sin(2\q)]^-1/4^
_refine_ls_extinction_method SHELXL
_refine_ls_goodness_of_fit_ref 1.063
_refine_ls_hydrogen_treatment costr
_refine_ls_matrix_type full
_refine_ls_number_parameters 1848
_refine_ls_number_reflns 31808
_refine_ls_number_restraints 60
_refine_ls_restrained_S_all 1.065
_refine_ls_R_factor_all 0.2607
_refine_ls_R_factor_gt 0.1206
_refine_ls_shift/su_max 0.019
_refine_ls_shift/su_mean 0.000
_refine_ls_structure_factor_coef Fsqd
_refine_ls_weighting_details 'calc w=1/[\s^2^(Fo^2^)+(0.1500P)^2^+250.0000P] where P=(Fo^2^+2Fc^2^)/3'
_refine_ls_weighting_scheme calc
_refine_ls_wR_factor_gt 0.2897
_refine_ls_wR_factor_ref 0.3779
_reflns_number_gt 13113
_reflns_number_total 31808
_reflns_threshold_expression >2sigma(I)
_cod_data_source_file b615639h.txt
_cod_data_source_block cmpnd2
_cod_depositor_comments
;
The following automatic conversions were performed:

'_symmetry_cell_setting' value 'Monoclinic' changed to 'monoclinic'
according to
/usr/data/users/saulius/automatic-downloads/retrospective/RSC/lib/dictionaries/cif_core.dic
dictionary named 'cif_core.dic' version 2.4.2 from 2011-04-26.

Automatic conversion script
Id: cif_fix_values 2281 2013-09-26 08:29:07Z andrius 

The following automatic conversions were performed:

'_exptl_crystal_density_meas' value 'not measured' was changed to '?'
- the value is perceived as not measured.

Automatic conversion script
Id: cif_fix_values 3008 2015-01-20 13:52:24Z robertas 
;
_cod_original_sg_symbol_H-M 'P 21/c'
_cod_database_code 7054173

loop_
_symmetry_equiv_pos_as_xyz
'x, y, z'
'-x, y+1/2, -z+1/2'
'-x, -y, -z'
'x, -y-1/2, z-1/2'

loop_
_atom_site_label
_atom_site_type_symbol
_atom_site_fract_x
_atom_site_fract_y
_atom_site_fract_z
_atom_site_U_iso_or_equiv
_atom_site_adp_type
_atom_site_occupancy
_atom_site_symmetry_multiplicity
_atom_site_calc_flag
_atom_site_refinement_flags
_atom_site_disorder_assembly
_atom_site_disorder_group
Gd1 Gd 0.1861(3) 0.7907(6) 0.0940(2) 0.0507(13) Uani 0.50 1 d P A 1
O11W O 0.1422(10) 0.964(3) 0.0774(8) 0.130(10) Uiso 0.50 1 d PD A 1
O12W O 0.1093(9) 0.813(2) 0.0919(6) 0.078(6) Uiso 0.50 1 d PD A 1
O13W O 0.1814(8) 0.789(2) 0.0473(5) 0.063(5) Uiso 0.50 1 d P A 1
O14W O 0.1599(10) 0.594(3) 0.0848(6) 0.089(7) Uiso 0.50 1 d P A 1
O15W O 0.2152(11) 0.687(3) 0.1309(8) 0.084(7) Uiso 0.50 1 d P A 1
O16W O 0.2074(10) 0.921(3) 0.0808(7) 0.113(8) Uiso 0.50 1 d PD A 1
Gd1' Gd 0.1797(3) 0.7526(6) 0.0946(2) 0.0507(13) Uani 0.50 1 d P A 2
O1W1 O 0.1711(15) 0.978(4) 0.0806(8) 0.130(10) Uiso 0.50 1 d P A 2
O1W2 O 0.1103(9) 0.739(3) 0.0999(6) 0.078(6) Uiso 0.50 1 d P A 2
O1W3 O 0.1628(8) 0.735(2) 0.0491(5) 0.063(5) Uiso 0.50 1 d P A 2
O1W4 O 0.1817(10) 0.545(3) 0.0849(6) 0.089(7) Uiso 0.50 1 d P A 2
O1W5 O 0.2027(11) 0.655(3) 0.1316(8) 0.084(7) Uiso 0.50 1 d P A 2
O1W6 O 0.2441(11) 0.913(3) 0.1029(7) 0.113(8) Uiso 0.50 1 d P A 2
Gd2 Gd 0.67024(17) 0.4965(4) 0.30023(11) 0.0788(8) Uiso 0.33 1 d PD B 1
Cl2 Cl 0.6738(3) 0.5169(7) 0.35203(16) 0.0434(15) Uiso 0.50 1 d PD B 1
O21W O 0.625(2) 0.526(8) 0.2598(12) 0.24(2) Uiso 0.50 1 d PD B 1
O22W O 0.6216(18) 0.380(6) 0.3123(14) 0.219(19) Uiso 0.50 1 d PD B 1
O23W O 0.693(2) 0.331(5) 0.3282(12) 0.205(18) Uiso 0.50 1 d PD B 1
O24W O 0.7321(12) 0.528(4) 0.3227(8) 0.134(10) Uiso 0.50 1 d PD B 1
O25W O 0.7261(16) 0.556(5) 0.2668(10) 0.199(16) Uiso 0.50 1 d PD B 1
O26W O 0.7017(15) 0.660(3) 0.3308(8) 0.176(14) Uiso 0.50 1 d PD B 1
Gd2' Gd 0.67492(17) 0.5290(4) 0.29971(11) 0.0788(8) Uiso 0.33 1 d PD B 2
Cl2' Cl 0.6605(3) 0.5663(7) 0.33864(16) 0.0434(15) Uiso 0.50 1 d PD B 2
O2W1 O 0.613(2) 0.555(8) 0.2700(13) 0.24(2) Uiso 0.50 1 d PD B 2
O2W2 O 0.6186(17) 0.451(6) 0.3154(14) 0.219(19) Uiso 0.50 1 d PD B 2
O2W3 O 0.704(2) 0.389(5) 0.3315(12) 0.205(18) Uiso 0.50 1 d PD B 2
O2W4 O 0.7477(11) 0.504(4) 0.2955(9) 0.134(10) Uiso 0.50 1 d PD B 2
O2W5 O 0.6968(18) 0.673(5) 0.2693(10) 0.199(16) Uiso 0.50 1 d PD B 2
O2W6 O 0.6226(13) 0.676(4) 0.3116(8) 0.176(14) Uiso 0.50 1 d PD B 2
Gd3 Gd 0.04168(2) 0.21087(7) 0.031893(15) 0.0332(3) Uani 1 1 d . . .
O31W O 0.0830(4) 0.3763(10) 0.0501(2) 0.056(3) Uani 1 1 d . . .
O32W O 0.1142(5) 0.1833(18) 0.0207(5) 0.139(8) Uani 1 1 d . . .
O33W O 0.0575(4) -0.0073(10) 0.0359(2) 0.061(4) Uani 1 1 d . . .
O34W O -0.0178(4) 0.1061(11) 0.0508(2) 0.058(3) Uani 1 1 d . . .
O35W O -0.0037(3) 0.3580(9) 0.0499(2) 0.042(3) Uani 1 1 d . . .
O36W O 0.0523(6) 0.1201(14) -0.0114(3) 0.102(6) Uani 1 1 d . . .
O37W O -0.0216(4) 0.2139(11) 0.0027(2) 0.060(3) Uani 1 1 d . . .
O38W O 0.0481(4) 0.3717(9) 0.0010(2) 0.047(3) Uani 1 1 d . . .
O1A O 0.3594(4) 0.8920(11) -0.0138(3) 0.064(4) Uani 1 1 d . . .
H1A H 0.3419 0.9020 -0.0262 0.096 Uiso 0.50 1 calc PR C 1
H1A' H 0.3712 0.9566 -0.0099 0.096 Uiso 0.50 1 d PR C 2
C11A C 0.3398(5) 0.8484(14) 0.0073(4) 0.045(4) Uani 1 1 d . . .
C12A C 0.3045(5) 0.7768(13) 0.0029(4) 0.040(4) Uani 1 1 d . . .
C13A C 0.2883(5) 0.7211(15) 0.0245(4) 0.047(4) Uani 1 1 d . . .
H13A H 0.2648 0.6713 0.0219 0.056 Uiso 1 1 calc R . .
C14A C 0.3053(5) 0.7353(13) 0.0494(4) 0.042(4) Uani 1 1 d . . .
C15A C 0.3389(5) 0.8137(14) 0.0532(4) 0.048(5) Uani 1 1 d . . .
H15A H 0.3494 0.8292 0.0705 0.058 Uiso 1 1 calc R . .
C16A C 0.3565(5) 0.8671(13) 0.0325(4) 0.040(4) Uani 1 1 d . . .
S1A S 0.28536(14) 0.6567(5) 0.07580(10) 0.0559(13) Uani 1 1 d . A .
O11A O 0.2425(4) 0.6925(18) 0.0780(3) 0.110(6) Uani 1 1 d . . .
O12A O 0.2873(5) 0.5367(12) 0.0688(3) 0.081(4) Uani 1 1 d . . .
O13A O 0.3095(5) 0.6849(14) 0.0985(3) 0.083(4) Uani 1 1 d . . .
C1A C 0.2841(5) 0.7592(13) -0.0243(3) 0.045(4) Uani 1 1 d . . .
H1AA H 0.3053 0.7686 -0.0379 0.054 Uiso 1 1 calc R . .
H1AB H 0.2723 0.6794 -0.0257 0.054 Uiso 1 1 calc R . .
O2A O 0.2956(3) 0.9838(9) -0.0478(2) 0.040(3) Uani 1 1 d . . .
H2A H 0.2998 1.0560 -0.0461 0.061 Uiso 0.50 1 calc PR D 1
H2A' H 0.3137 0.9457 -0.0387 0.061 Uiso 0.50 1 d PR D 2
C21A C 0.2562(5) 0.9572(14) -0.0397(3) 0.037(4) Uani 1 1 d . . .
C22A C 0.2248(5) 1.0385(13) -0.0435(3) 0.034(4) Uani 1 1 d . . .
C23A C 0.1852(5) 1.0125(12) -0.0359(3) 0.033(4) Uani 1 1 d . . .
H23A H 0.1634 1.0682 -0.0383 0.040 Uiso 1 1 calc R . .
C24A C 0.1770(5) 0.9042(15) -0.0247(3) 0.041(4) Uani 1 1 d . . .
C25A C 0.2096(5) 0.8220(13) -0.0214(3) 0.039(4) Uani 1 1 d . . .
H25A H 0.2039 0.7470 -0.0143 0.047 Uiso 1 1 calc R . .
C26A C 0.2496(4) 0.8496(13) -0.0283(3) 0.033(4) Uani 1 1 d . . .
S2A S 0.12635(12) 0.8670(4) -0.01465(8) 0.0394(10) Uani 1 1 d . . .
O21A O 0.1205(4) 0.7436(10) -0.0213(3) 0.061(4) Uani 1 1 d . . .
O22A O 0.1258(3) 0.8885(10) 0.0130(2) 0.051(3) Uani 1 1 d . . .
O23A O 0.0975(3) 0.9427(10) -0.0290(2) 0.047(3) Uani 1 1 d . . .
C2A C 0.2333(5) 1.1611(14) -0.0546(3) 0.038(4) Uani 1 1 d . . .
H2AA H 0.2569 1.1571 -0.0667 0.046 Uiso 1 1 calc R . .
H2AB H 0.2083 1.1887 -0.0647 0.046 Uiso 1 1 calc R . .
O3A O 0.3148(3) 1.1965(9) -0.0332(2) 0.049(3) Uani 1 1 d . . .
H3A H 0.3336 1.1831 -0.0218 0.074 Uiso 0.50 1 calc PR E 1
H3A' H 0.3053 1.1325 -0.0394 0.074 Uiso 0.50 1 d PR E 2
C31A C 0.2831(5) 1.2581(13) -0.0222(3) 0.036(4) Uani 1 1 d . . .
C32A C 0.2917(5) 1.3343(13) -0.0013(3) 0.032(4) Uani 1 1 d . . .
C33A C 0.2601(5) 1.3948(13) 0.0090(3) 0.038(4) Uani 1 1 d . . .
H33A H 0.2659 1.4456 0.0234 0.046 Uiso 1 1 calc R . .
C34A C 0.2187(4) 1.3854(13) -0.0008(3) 0.034(4) Uani 1 1 d . . .
C35A C 0.2118(5) 1.3109(13) -0.0218(3) 0.036(4) Uani 1 1 d . . .
H35A H 0.1842 1.3037 -0.0290 0.043 Uiso 1 1 calc R . .
C36A C 0.2435(5) 1.2458(12) -0.0330(3) 0.032(4) Uani 1 1 d . . .
S3A S 0.17848(13) 1.4645(4) 0.01293(10) 0.0505(12) Uani 1 1 d . . .
O31A O 0.1934(4) 1.5824(10) 0.0160(3) 0.058(3) Uani 1 1 d . . .
O32A O 0.1425(4) 1.4525(18) -0.0043(4) 0.128(8) Uani 1 1 d . . .
O33A O 0.1708(5) 1.4144(12) 0.0377(3) 0.101(6) Uani 1 1 d . . .
C3A C 0.3368(5) 1.3472(13) 0.0103(3) 0.038(4) Uani 1 1 d . . .
H3AA H 0.3565 1.3395 -0.0043 0.045 Uiso 1 1 calc R . .
H3AB H 0.3400 1.4272 0.0175 0.045 Uiso 1 1 calc R . .
O4A O 0.3668(3) 1.1201(9) -0.0006(3) 0.050(3) Uani 1 1 d . . .
H4A H 0.3646 1.0472 -0.0020 0.076 Uiso 0.50 1 calc PR F 1
H4A' H 0.3473 1.1536 -0.0094 0.076 Uiso 0.50 1 d PR F 2
C41A C 0.3644(5) 1.1503(14) 0.0245(3) 0.037(4) Uani 1 1 d . . .
C42A C 0.3784(5) 1.0723(14) 0.0438(4) 0.048(5) Uani 1 1 d . . .
C43A C 0.3785(6) 1.1066(18) 0.0697(5) 0.080(8) Uani 1 1 d . . .
H43A H 0.3880 1.0532 0.0829 0.096 Uiso 1 1 calc R . .
C44A C 0.3653(6) 1.2157(17) 0.0771(4) 0.060(5) Uani 1 1 d . . .
C45A C 0.3493(6) 1.2948(16) 0.0575(4) 0.053(5) Uani 1 1 d . . .
H45A H 0.3387 1.3692 0.0624 0.064 Uiso 1 1 calc R . .
C46A C 0.3494(5) 1.2610(13) 0.0315(3) 0.038(4) Uani 1 1 d . . .
S4A S 0.3665(3) 1.2594(6) 0.11015(13) 0.102(2) Uani 1 1 d . . .
O41A O 0.3565(8) 1.3754(18) 0.1118(3) 0.142(8) Uani 1 1 d . . .
O42A O 0.3389(12) 1.189(3) 0.1231(4) 0.25(2) Uani 1 1 d . . .
O43A O 0.4093(10) 1.246(3) 0.1195(5) 0.216(15) Uani 1 1 d . . .
C4A C 0.3932(5) 0.9496(16) 0.0365(4) 0.064(6) Uani 1 1 d . . .
H4AA H 0.4090 0.9538 0.0201 0.077 Uiso 1 1 calc R . .
H4AB H 0.4121 0.9191 0.0506 0.077 Uiso 1 1 calc R . .
O1B O 0.0273(4) 0.6806(13) 0.2091(2) 0.077(4) Uani 1 1 d . . .
H1B H 0.0078 0.6683 0.1980 0.115 Uiso 0.50 1 calc PR G 1
H1B' H 0.0350 0.6167 0.2163 0.115 Uiso 0.50 1 d PR G 2
C11B C 0.0601(6) 0.7306(16) 0.1969(3) 0.050(5) Uani 1 1 d . . .
C12B C 0.0532(5) 0.8034(14) 0.1744(3) 0.044(4) Uani 1 1 d . . .
C13B C 0.0863(6) 0.8559(14) 0.1629(3) 0.047(5) Uani 1 1 d . . .
H13B H 0.0817 0.9034 0.1478 0.056 Uiso 1 1 calc R . .
C14B C 0.1265(6) 0.8399(17) 0.1732(3) 0.050(5) Uani 1 1 d . . .
C15B C 0.1334(6) 0.7723(16) 0.1946(3) 0.052(5) Uani 1 1 d . . .
H15B H 0.1611 0.7637 0.2016 0.062 Uiso 1 1 calc R . .
C16B C 0.1004(6) 0.7143(15) 0.2066(3) 0.049(5) Uani 1 1 d . . .
S1B S 0.16761(16) 0.9127(5) 0.15853(10) 0.0612(14) Uani 1 1 d . A .
O11B O 0.1644(4) 0.8851(11) 0.1310(2) 0.064(4) Uani 1 1 d . . .
O12B O 0.1608(5) 1.0390(12) 0.1628(3) 0.091(5) Uani 1 1 d . . .
O13B O 0.2055(4) 0.8655(16) 0.1700(3) 0.099(5) Uani 1 1 d . . .
C1B C 0.0098(5) 0.8180(15) 0.1624(3) 0.046(4) Uani 1 1 d . . .
H1BA H 0.0073 0.8975 0.1548 0.056 Uiso 1 1 calc R . .
H1BB H -0.0107 0.8118 0.1765 0.056 Uiso 1 1 calc R . .
O2B O -0.0242(4) 0.5929(11) 0.1734(2) 0.054(3) Uani 1 1 d . . .
H2B H -0.0238 0.5201 0.1756 0.081 Uiso 0.50 1 calc PR H 1
H2B' H -0.0050 0.6246 0.1828 0.081 Uiso 0.50 1 d PR H 2
C21B C -0.0183(5) 0.6170(15) 0.1483(3) 0.037(4) Uani 1 1 d . . .
C22B C -0.0288(4) 0.5374(14) 0.1285(3) 0.038(4) Uani 1 1 d . . .
C23B C -0.0218(4) 0.5660(14) 0.1023(3) 0.033(4) Uani 1 1 d . . .
H23B H -0.0287 0.5115 0.0888 0.039 Uiso 1 1 calc R . .
C24B C -0.0049(5) 0.6724(14) 0.0960(3) 0.035(4) Uani 1 1 d . . .
C25B C 0.0046(5) 0.7530(14) 0.1158(3) 0.040(4) Uani 1 1 d . . .
H25B H 0.0155 0.8274 0.1113 0.048 Uiso 1 1 calc R . .
C26B C -0.0014(5) 0.7277(15) 0.1410(3) 0.043(4) Uani 1 1 d . . .
S2B S 0.00365(12) 0.7078(3) 0.06319(7) 0.0346(9) Uani 1 1 d . . .
O21B O -0.0057(5) 0.6055(10) 0.0476(2) 0.068(4) Uani 1 1 d . . .
O22B O -0.0244(6) 0.7989(15) 0.0563(2) 0.119(8) Uani 1 1 d . . .
O23B O 0.0462(5) 0.7409(19) 0.0607(3) 0.125(8) Uani 1 1 d . . .
C2B C -0.0470(5) 0.4173(15) 0.1355(3) 0.049(5) Uani 1 1 d . . .
H2BA H -0.0641 0.4248 0.1513 0.058 Uiso 1 1 calc R . .
H2BB H -0.0654 0.3893 0.1209 0.058 Uiso 1 1 calc R . .
O3B O -0.0101(4) 0.3787(13) 0.1868(2) 0.068(4) Uani 1 1 d . . .
H3B H 0.0090 0.3920 0.1980 0.102 Uiso 0.50 1 calc PR I 1
H3B' H -0.0206 0.4427 0.1812 0.102 Uiso 0.50 1 d PR I 2
C31B C 0.0059(5) 0.3171(15) 0.1659(3) 0.046(4) Uani 1 1 d . . .
C32B C 0.0384(5) 0.2389(14) 0.1710(3) 0.040(4) Uani 1 1 d . . .
C33B C 0.0544(5) 0.1749(14) 0.1503(3) 0.045(4) Uani 1 1 d . . .
H33B H 0.0773 0.1234 0.1534 0.053 Uiso 1 1 calc R . .
C34B C 0.0366(6) 0.1866(13) 0.1251(3) 0.043(4) Uani 1 1 d . . .
C35B C 0.0039(6) 0.2628(15) 0.1204(3) 0.050(5) Uani 1 1 d . . .
H35B H -0.0077 0.2700 0.1030 0.059 Uiso 1 1 calc R . .
C36B C -0.0127(5) 0.3302(14) 0.1407(3) 0.047(5) Uani 1 1 d . . .
S3B S 0.05329(18) 0.1015(4) 0.09944(9) 0.0604(14) Uani 1 1 d . . .
O31B O 0.0584(4) 0.1797(10) 0.0773(2) 0.055(3) Uani 1 1 d . . .
O32B O 0.0899(5) 0.0450(15) 0.1085(2) 0.098(6) Uani 1 1 d . . .
O33B O 0.0192(6) 0.0137(11) 0.0935(3) 0.097(6) Uani 1 1 d . . .
C3B C 0.0593(6) 0.2262(15) 0.1981(3) 0.053(5) Uani 1 1 d . . .
H3BA H 0.0714 0.1468 0.1999 0.064 Uiso 1 1 calc R . .
H3BB H 0.0381 0.2353 0.2117 0.064 Uiso 1 1 calc R . .
O4B O 0.0465(4) 0.4483(12) 0.2216(2) 0.065(4) Uani 1 1 d . . .
H4B H 0.0420 0.5201 0.2196 0.098 Uiso 0.50 1 calc PR J 1
H4B' H 0.0292 0.4091 0.2122 0.098 Uiso 0.50 1 d PR J 2
C41B C 0.0858(6) 0.4232(17) 0.2143(3) 0.049(5) Uani 1 1 d . . .
C42B C 0.1171(6) 0.5054(16) 0.2185(3) 0.050(5) Uani 1 1 d . . .
C43B C 0.1569(7) 0.4785(17) 0.2119(4) 0.064(6) Uani 1 1 d . . .
H43B H 0.1788 0.5329 0.2154 0.077 Uiso 1 1 calc R . .
C44B C 0.1661(6) 0.3703(19) 0.1998(4) 0.060(5) Uani 1 1 d . . .
C45B C 0.1343(6) 0.2903(16) 0.1957(3) 0.048(4) Uani 1 1 d . . .
H45B H 0.1400 0.2165 0.1880 0.057 Uiso 1 1 calc R . .
C46B C 0.0940(6) 0.3175(16) 0.2027(3) 0.047(5) Uani 1 1 d . . .
S4B S 0.2174(2) 0.3340(7) 0.19137(14) 0.090(2) Uani 1 1 d . . .
O41B O 0.2441(5) 0.435(2) 0.1980(4) 0.142(8) Uani 1 1 d . . .
O42B O 0.2285(6) 0.232(2) 0.2079(5) 0.147(8) Uani 1 1 d . . .
O43B O 0.2157(5) 0.3089(19) 0.1635(3) 0.117(7) Uani 1 1 d . . .
C4B C 0.1084(7) 0.6274(16) 0.2286(3) 0.061(5) Uani 1 1 d . . .
H4BA H 0.0838 0.6248 0.2399 0.073 Uiso 1 1 calc R . .
H4BB H 0.1326 0.6541 0.2396 0.073 Uiso 1 1 calc R . .
O1C O 0.6728(6) 0.3636(18) 0.1456(4) 0.131(7) Uiso 1 1 d . . .
H1C H 0.6532 0.3248 0.1386 0.197 Uiso 0.50 1 calc PR K 1
H1C' H 0.6678 0.4363 0.1441 0.197 Uiso 0.50 1 d PR K 2
C11C C 0.6769(8) 0.334(2) 0.1721(5) 0.094(8) Uiso 1 1 d . . .
C12C C 0.6627(8) 0.233(2) 0.1819(5) 0.091(7) Uiso 1 1 d . . .
C13C C 0.6688(9) 0.217(3) 0.2075(6) 0.119(10) Uiso 1 1 d . . .
H13C H 0.6618 0.1431 0.2147 0.143 Uiso 1 1 calc R . .
C14C C 0.6846(10) 0.299(3) 0.2236(6) 0.119(10) Uiso 1 1 d . . .
C15C C 0.7011(10) 0.401(3) 0.2133(7) 0.135(11) Uiso 1 1 d . . .
H15C H 0.7164 0.4532 0.2244 0.162 Uiso 1 1 calc R . .
C16C C 0.6958(9) 0.423(3) 0.1887(6) 0.104(8) Uiso 1 1 d . . .
S1C S 0.7003(5) 0.2682(13) 0.2574(3) 0.186(5) Uiso 1 1 d . B .
O11C O 0.6805(7) 0.365(2) 0.2719(4) 0.143(8) Uiso 1 1 d . . .
O12C O 0.6755(12) 0.176(4) 0.2611(7) 0.257(16) Uiso 1 1 d . . .
O13C O 0.7495(12) 0.284(3) 0.2602(7) 0.250(15) Uiso 1 1 d . . .
C1C C 0.6416(8) 0.142(2) 0.1629(5) 0.105(9) Uiso 1 1 d . . .
H1CA H 0.6558 0.1440 0.1459 0.126 Uiso 1 1 calc R . .
H1CB H 0.6458 0.0626 0.1705 0.126 Uiso 1 1 calc R . .
O2C O 0.6058(6) 0.2940(17) 0.1232(4) 0.119(6) Uiso 1 1 d . . .
H2C H 0.5936 0.3566 0.1189 0.179 Uiso 0.50 1 calc PR L 1
H2C' H 0.6285 0.3094 0.1315 0.179 Uiso 0.50 1 d PR L 2
C21C C 0.5807(8) 0.230(2) 0.1386(5) 0.090(7) Uiso 1 1 d . . .
C22C C 0.5378(8) 0.249(2) 0.1341(5) 0.088(7) Uiso 1 1 d . . .
C23C C 0.5103(9) 0.198(2) 0.1494(5) 0.099(8) Uiso 1 1 d . . .
H23C H 0.4812 0.2119 0.1468 0.119 Uiso 1 1 calc R . .
C24C C 0.5240(10) 0.127(3) 0.1682(6) 0.130(11) Uiso 1 1 d D . .
C25C C 0.5680(9) 0.107(3) 0.1738(6) 0.116(9) Uiso 1 1 d . . .
H25C H 0.5777 0.0587 0.1879 0.140 Uiso 1 1 calc R . .
C26C C 0.5943(8) 0.163(2) 0.1579(5) 0.086(7) Uiso 1 1 d . . .
S2C S 0.4868(5) 0.0427(14) 0.1896(3) 0.232(7) Uiso 1 1 d D . .
O21C O 0.4478(10) 0.067(4) 0.1772(8) 0.408(18) Uiso 1 1 d D . .
O22C O 0.5013(13) -0.073(3) 0.1871(8) 0.408(18) Uiso 1 1 d D . .
O23C O 0.4939(13) 0.095(4) 0.2143(7) 0.408(18) Uiso 1 1 d D . .
C2C C 0.5197(9) 0.335(2) 0.1142(5) 0.111(9) Uiso 1 1 d . . .
H2CA H 0.5380 0.3361 0.0989 0.133 Uiso 1 1 calc R . .
H2CB H 0.4921 0.3053 0.1080 0.133 Uiso 1 1 calc R . .
O3C O 0.5861(6) 0.4967(17) 0.1140(4) 0.122(6) Uiso 1 1 d . . .
H3C H 0.6056 0.5328 0.1218 0.182 Uiso 0.50 1 calc PR M 1
H3C' H 0.5880 0.4242 0.1175 0.182 Uiso 0.50 1 d PR M 2
C31C C 0.5503(9) 0.538(2) 0.1213(5) 0.098(8) Uiso 1 1 d . . .
C32C C 0.5452(9) 0.643(3) 0.1304(5) 0.102(8) Uiso 1 1 d . . .
C33C C 0.5091(8) 0.682(2) 0.1412(5) 0.101(8) Uiso 1 1 d . . .
H33C H 0.5072 0.7602 0.1472 0.121 Uiso 1 1 calc R . .
C34C C 0.4736(9) 0.604(2) 0.1434(5) 0.112(9) Uiso 1 1 d D N .
C35C C 0.4792(8) 0.494(2) 0.1326(5) 0.088(7) Uiso 1 1 d . . .
H35C H 0.4562 0.4416 0.1318 0.106 Uiso 1 1 calc R . .
C36C C 0.5142(8) 0.460(2) 0.1234(5) 0.083(7) Uiso 1 1 d . . .
S3C S 0.4262(3) 0.6457(9) 0.15653(19) 0.145(3) Uiso 1 1 d D . .
O31C O 0.4353(9) 0.754(2) 0.1708(7) 0.182(9) Uiso 0.50 1 d PD N 1
O32C O 0.3976(8) 0.661(4) 0.1338(5) 0.182(9) Uiso 0.50 1 d PD . 1
O33C O 0.4145(10) 0.548(3) 0.1736(7) 0.182(9) Uiso 0.50 1 d PD N 1
O31' O 0.4205(10) 0.768(2) 0.1483(8) 0.182(9) Uiso 0.50 1 d PD N 2
O32' O 0.3950(7) 0.567(3) 0.1446(7) 0.182(9) Uiso 0.50 1 d PD . 2
O33' O 0.4319(9) 0.631(4) 0.1848(4) 0.182(9) Uiso 0.50 1 d PD N 2
C3C C 0.5805(10) 0.729(3) 0.1306(6) 0.129(11) Uiso 1 1 d . . .
H3CA H 0.5689 0.8091 0.1308 0.155 Uiso 1 1 calc R . .
H3CB H 0.5958 0.7198 0.1141 0.155 Uiso 1 1 calc R . .
O4C O 0.6572(7) 0.5963(19) 0.1297(4) 0.144(8) Uiso 1 1 d . . .
H4C H 0.6684 0.5313 0.1329 0.215 Uiso 0.50 1 calc PR O 1
H4C' H 0.6358 0.5866 0.1196 0.215 Uiso 0.50 1 d PR O 2
C41C C 0.6461(9) 0.645(3) 0.1519(6) 0.104(8) Uiso 1 1 d . . .
C42C C 0.6717(9) 0.628(3) 0.1750(6) 0.108(9) Uiso 1 1 d . . .
C43C C 0.6602(8) 0.681(2) 0.1973(5) 0.094(8) Uiso 1 1 d . . .
H43C H 0.6772 0.6660 0.2125 0.113 Uiso 1 1 calc R . .
C44C C 0.6272(8) 0.754(2) 0.2006(5) 0.095(8) Uiso 1 1 d . . .
C45C C 0.6018(8) 0.769(2) 0.1760(5) 0.088(7) Uiso 1 1 d . . .
H45C H 0.5778 0.8181 0.1757 0.106 Uiso 1 1 calc R . .
C46C C 0.6125(9) 0.714(3) 0.1547(6) 0.105(9) Uiso 1 1 d . . .
S4C S 0.6144(3) 0.8241(8) 0.22857(18) 0.124(3) Uiso 1 1 d . . .
O41C O 0.6485(9) 0.807(2) 0.2481(5) 0.182(10) Uiso 1 1 d . . .
O42C O 0.5948(14) 0.943(4) 0.2269(9) 0.32(2) Uiso 1 1 d . . .
O43C O 0.5767(11) 0.770(3) 0.2405(7) 0.227(13) Uiso 1 1 d . R .
C4C C 0.7074(10) 0.538(3) 0.1745(6) 0.128(11) Uiso 1 1 d . . .
H4CA H 0.7327 0.5723 0.1832 0.154 Uiso 1 1 calc R . .
H4CB H 0.7139 0.5206 0.1561 0.154 Uiso 1 1 calc R . .
P1D P 0.47294(12) 0.2069(4) 0.46126(8) 0.0321(9) Uani 1 1 d . . .
C11D C 0.5243(4) 0.1533(13) 0.4545(3) 0.035(4) Uani 1 1 d . . .
C12D C 0.5555(5) 0.1543(13) 0.4746(3) 0.039(4) Uani 1 1 d . . .
H12D H 0.5494 0.1820 0.4917 0.047 Uiso 1 1 calc R . .
C13D C 0.5952(5) 0.1146(15) 0.4693(4) 0.048(5) Uani 1 1 d . . .
H13D H 0.6165 0.1147 0.4827 0.058 Uiso 1 1 calc R . .
C14D C 0.6038(5) 0.0744(14) 0.4441(4) 0.052(5) Uani 1 1 d . . .
H14D H 0.6308 0.0457 0.4404 0.063 Uiso 1 1 calc R . .
C15D C 0.5724(6) 0.0764(15) 0.4244(4) 0.052(5) Uani 1 1 d . . .
H15D H 0.5785 0.0520 0.4071 0.063 Uiso 1 1 calc R . .
C16D C 0.5324(5) 0.1139(16) 0.4298(4) 0.052(5) Uani 1 1 d . . .
H16D H 0.5108 0.1122 0.4166 0.063 Uiso 1 1 calc R . .
C21D C 0.4710(4) 0.2422(13) 0.4955(3) 0.033(4) Uani 1 1 d . . .
C22D C 0.4514(4) 0.1704(13) 0.5134(3) 0.032(4) Uani 1 1 d . . .
H22D H 0.4362 0.1040 0.5072 0.038 Uiso 1 1 calc R . .
C23D C 0.4537(5) 0.1937(14) 0.5395(3) 0.040(4) Uani 1 1 d . . .
H23D H 0.4413 0.1418 0.5516 0.048 Uiso 1 1 calc R . .
C24D C 0.4748(5) 0.2966(14) 0.5489(3) 0.040(4) Uani 1 1 d . . .
H24D H 0.4758 0.3152 0.5671 0.048 Uiso 1 1 calc R . .
C25D C 0.4935(5) 0.3678(14) 0.5310(3) 0.042(4) Uani 1 1 d . . .
H25D H 0.5074 0.4366 0.5370 0.051 Uiso 1 1 calc R . .
C26D C 0.4926(5) 0.3425(14) 0.5049(3) 0.042(4) Uani 1 1 d . . .
H26D H 0.5065 0.3920 0.4930 0.051 Uiso 1 1 calc R . .
C31D C 0.4610(5) 0.3383(14) 0.4427(3) 0.036(4) Uani 1 1 d . . .
C32D C 0.4258(5) 0.4009(14) 0.4500(3) 0.043(4) Uani 1 1 d . . .
H32D H 0.4099 0.3760 0.4644 0.051 Uiso 1 1 calc R . .
C33D C 0.4141(6) 0.5016(16) 0.4356(4) 0.061(5) Uani 1 1 d . . .
H33D H 0.3908 0.5469 0.4407 0.074 Uiso 1 1 calc R . .
C34D C 0.4373(7) 0.5348(16) 0.4137(4) 0.063(6) Uani 1 1 d . . .
H34D H 0.4294 0.6015 0.4036 0.076 Uiso 1 1 calc R . .
C35D C 0.4706(7) 0.4709(16) 0.4073(4) 0.062(6) Uani 1 1 d . . .
H35D H 0.4854 0.4932 0.3922 0.074 Uiso 1 1 calc R . .
C36D C 0.4848(6) 0.3725(14) 0.4216(3) 0.044(4) Uani 1 1 d . . .
H36D H 0.5094 0.3316 0.4171 0.052 Uiso 1 1 calc R . .
C41D C 0.4354(4) 0.0952(13) 0.4536(3) 0.032(4) Uani 1 1 d . . .
C42D C 0.3939(5) 0.1223(16) 0.4472(3) 0.045(4) Uani 1 1 d . . .
H42D H 0.3851 0.2014 0.4455 0.054 Uiso 1 1 calc R . .
C43D C 0.3659(5) 0.032(2) 0.4435(3) 0.054(5) Uani 1 1 d . . .
H43D H 0.3376 0.0498 0.4390 0.065 Uiso 1 1 calc R . .
C44D C 0.3774(6) -0.0837(19) 0.4461(4) 0.059(5) Uani 1 1 d . . .
H44D H 0.3573 -0.1441 0.4434 0.071 Uiso 1 1 calc R . .
C45D C 0.4184(6) -0.1112(17) 0.4527(3) 0.058(5) Uani 1 1 d . . .
H45D H 0.4267 -0.1906 0.4546 0.069 Uiso 1 1 calc R . .
C46D C 0.4474(5) -0.0230(15) 0.4564(3) 0.047(4) Uani 1 1 d . . .
H46D H 0.4755 -0.0420 0.4610 0.056 Uiso 1 1 calc R . .
P1E P 0.14028(13) 0.2760(4) 0.29830(8) 0.0388(10) Uani 1 1 d . . .
C11E C 0.1247(5) 0.1591(14) 0.2761(3) 0.038(4) Uani 1 1 d . P .
C12E C 0.1469(6) 0.1347(14) 0.2540(3) 0.049(5) Uani 1 1 d . . .
H12E H 0.1716 0.1772 0.2505 0.059 Uiso 1 1 calc R P .
C13E C 0.1329(7) 0.0477(16) 0.2370(4) 0.065(6) Uani 1 1 d . P .
H13E H 0.1476 0.0326 0.2214 0.078 Uiso 1 1 calc R . .
C14E C 0.0978(7) -0.0176(16) 0.2424(4) 0.062(6) Uani 1 1 d . . .
H14E H 0.0894 -0.0806 0.2312 0.075 Uiso 1 1 calc R P .
C15E C 0.0745(7) 0.0105(19) 0.2647(4) 0.070(6) Uani 1 1 d . P .
H15E H 0.0493 -0.0296 0.2680 0.084 Uiso 1 1 calc R . .
C16E C 0.0890(6) 0.0966(17) 0.2814(4) 0.058(5) Uani 1 1 d . . .
H16E H 0.0742 0.1135 0.2969 0.070 Uiso 1 1 calc R P .
C21E C 0.1044(8) 0.397(2) 0.2926(5) 0.049(10) Uiso 0.50 1 d PG P 1
C22E C 0.0632(8) 0.380(2) 0.2836(5) 0.042(12) Uiso 0.50 1 d PG P 1
H22E H 0.0540 0.3040 0.2784 0.051 Uiso 0.50 1 calc PR P 1
C23E C 0.0356(9) 0.474(2) 0.2821(5) 0.061(17) Uiso 0.50 1 d PG P 1
H23E H 0.0076 0.4628 0.2759 0.073 Uiso 0.50 1 calc PR P 1
C24E C 0.0492(9) 0.586(2) 0.2896(5) 0.064(11) Uiso 0.50 1 d PG P 1
H24E H 0.0305 0.6501 0.2886 0.077 Uiso 0.50 1 calc PR P 1
C25E C 0.0904(8) 0.603(2) 0.2987(5) 0.083(13) Uiso 0.50 1 d PG P 1
H25E H 0.0996 0.6785 0.3038 0.099 Uiso 0.50 1 calc PR P 1
C26E C 0.1179(7) 0.508(2) 0.3001(5) 0.062(11) Uiso 0.50 1 d PG P 1
H26E H 0.1459 0.5196 0.3063 0.075 Uiso 0.50 1 calc PR P 1
C31E C 0.1606(8) 0.119(2) 0.3344(5) 0.075(12) Uiso 0.50 1 d PG P 1
H31E H 0.1755 0.0807 0.3210 0.090 Uiso 0.50 1 calc PR P 1
C32E C 0.1392(8) 0.221(2) 0.3289(4) 0.055(11) Uiso 0.50 1 d PG P 1
C33E C 0.1176(7) 0.2756(19) 0.3484(4) 0.039(8) Uiso 0.50 1 d PG P 1
H33E H 0.1028 0.3460 0.3446 0.047 Uiso 0.50 1 calc PR P 1
C34E C 0.1174(7) 0.229(2) 0.3732(4) 0.067(11) Uiso 0.50 1 d PG P 1
H34E H 0.1025 0.2665 0.3866 0.081 Uiso 0.50 1 calc PR P 1
C35E C 0.1388(8) 0.127(2) 0.3787(5) 0.048(10) Uiso 0.50 1 d PG P 1
H35E H 0.1386 0.0941 0.3958 0.058 Uiso 0.50 1 calc PR P 1
C36E C 0.1604(8) 0.072(2) 0.3592(5) 0.056(10) Uiso 0.50 1 d PG P 1
H36E H 0.1751 0.0011 0.3630 0.068 Uiso 0.50 1 calc PR P 1
C41E C 0.1907(8) 0.333(2) 0.2903(5) 0.049(13) Uiso 0.50 1 d PG P 1
C42E C 0.2222(8) 0.326(2) 0.3082(5) 0.059(10) Uiso 0.50 1 d PG P 1
H42E H 0.2180 0.2875 0.3245 0.071 Uiso 0.50 1 calc PR P 1
C43E C 0.2596(8) 0.372(2) 0.3031(5) 0.071(12) Uiso 0.50 1 d PG P 1
H43E H 0.2819 0.3661 0.3158 0.085 Uiso 0.50 1 calc PR P 1
C44E C 0.2656(8) 0.425(2) 0.2801(5) 0.057(10) Uiso 0.50 1 d PG P 1
H44E H 0.2921 0.4579 0.2765 0.069 Uiso 0.50 1 calc PR P 1
C45E C 0.2342(9) 0.433(3) 0.2622(5) 0.089(15) Uiso 0.50 1 d PG P 1
H45E H 0.2384 0.4709 0.2459 0.107 Uiso 0.50 1 calc PR P 1
C46E C 0.1967(8) 0.387(3) 0.2673(5) 0.075(12) Uiso 0.50 1 d PG P 1
H46E H 0.1744 0.3923 0.2546 0.090 Uiso 0.50 1 calc PR P 1
C21' C 0.0974(6) 0.3713(18) 0.3035(4) 0.026(7) Uiso 0.50 1 d PG P 2
C22' C 0.0718(7) 0.399(2) 0.2820(4) 0.032(10) Uiso 0.50 1 d PG P 2
H22' H 0.0742 0.3566 0.2660 0.038 Uiso 0.50 1 calc PR P 2
C23' C 0.0425(7) 0.488(2) 0.2837(4) 0.034(12) Uiso 0.50 1 d PG P 2
H23' H 0.0249 0.5064 0.2689 0.040 Uiso 0.50 1 calc PR P 2
C24' C 0.0389(6) 0.5492(17) 0.3070(4) 0.033(7) Uiso 0.50 1 d PG P 2
H24' H 0.0189 0.6101 0.3082 0.039 Uiso 0.50 1 calc PR P 2
C25' C 0.0645(6) 0.5218(16) 0.3285(3) 0.032(7) Uiso 0.50 1 d PG P 2
H25' H 0.0621 0.5639 0.3445 0.038 Uiso 0.50 1 calc PR P 2
C26' C 0.0938(6) 0.4329(16) 0.3268(3) 0.030(7) Uiso 0.50 1 d PG P 2
H26' H 0.1114 0.4141 0.3416 0.036 Uiso 0.50 1 calc PR P 2
C31' C 0.1553(6) 0.2146(17) 0.3316(3) 0.021(6) Uiso 0.50 1 d PG P 2
C32' C 0.1245(6) 0.1610(18) 0.3456(4) 0.041(8) Uiso 0.50 1 d PG P 2
H32' H 0.0968 0.1565 0.3385 0.049 Uiso 0.50 1 calc PR P 2
C33' C 0.1339(6) 0.1139(19) 0.3700(4) 0.046(10) Uiso 0.50 1 d PG P 2
H33' H 0.1127 0.0770 0.3797 0.055 Uiso 0.50 1 calc PR P 2
C34' C 0.1742(6) 0.1205(18) 0.3804(4) 0.037(8) Uiso 0.50 1 d PG P 2
H34' H 0.1807 0.0881 0.3972 0.044 Uiso 0.50 1 calc PR P 2
C35' C 0.2050(6) 0.1741(17) 0.3664(4) 0.036(8) Uiso 0.50 1 d PG P 2
H35' H 0.2327 0.1787 0.3735 0.043 Uiso 0.50 1 calc PR P 2
C36' C 0.1955(6) 0.2212(17) 0.3420(3) 0.035(7) Uiso 0.50 1 d PG P 2
H36' H 0.2167 0.2581 0.3323 0.041 Uiso 0.50 1 calc PR P 2
C41' C 0.1833(6) 0.3553(17) 0.2869(4) 0.024(9) Uiso 0.50 1 d PG P 2
C42' C 0.2195(7) 0.2989(18) 0.2804(4) 0.038(7) Uiso 0.50 1 d PG P 2
H42' H 0.2219 0.2166 0.2826 0.045 Uiso 0.50 1 calc PR P 2
C43' C 0.2522(7) 0.3615(19) 0.2705(5) 0.072(12) Uiso 0.50 1 d PG P 2
H43' H 0.2771 0.3226 0.2660 0.086 Uiso 0.50 1 calc PR P 2
C44' C 0.2487(7) 0.4806(19) 0.2672(4) 0.044(9) Uiso 0.50 1 d PG P 2
H44' H 0.2712 0.5239 0.2604 0.052 Uiso 0.50 1 calc PR P 2
C45' C 0.2125(6) 0.5370(17) 0.2738(4) 0.039(8) Uiso 0.50 1 d PG P 2
H45' H 0.2101 0.6193 0.2715 0.047 Uiso 0.50 1 calc PR P 2
C46' C 0.1798(6) 0.4744(17) 0.2836(4) 0.029(7) Uiso 0.50 1 d PG P 2
H46' H 0.1549 0.5133 0.2882 0.034 Uiso 0.50 1 calc PR P 2
P1F P 0.19886(12) -0.3248(4) 0.37492(8) 0.0341(10) Uani 1 1 d . . .
C11F C 0.2138(4) -0.2066(13) 0.3968(3) 0.035(4) Uani 1 1 d . Q .
C12F C 0.1912(5) -0.1825(14) 0.4196(3) 0.039(4) Uani 1 1 d . . .
H12F H 0.1675 -0.2280 0.4238 0.047 Uiso 1 1 calc R Q .
C13F C 0.2044(6) -0.0912(16) 0.4355(3) 0.047(5) Uani 1 1 d . Q .
H13F H 0.1895 -0.0739 0.4509 0.057 Uiso 1 1 calc R . .
C14F C 0.2374(6) -0.0270(16) 0.4299(4) 0.055(5) Uani 1 1 d . . .
H14F H 0.2458 0.0352 0.4412 0.066 Uiso 1 1 calc R Q .
C15F C 0.2603(6) -0.0502(16) 0.4072(4) 0.063(6) Uani 1 1 d . Q .
H15F H 0.2836 -0.0028 0.4031 0.075 Uiso 1 1 calc R . .
C16F C 0.2486(5) -0.1423(15) 0.3909(3) 0.050(5) Uani 1 1 d . . .
H16F H 0.2644 -0.1607 0.3759 0.060 Uiso 1 1 calc R Q .
C21F C 0.2359(8) -0.447(2) 0.3804(5) 0.038(8) Uiso 0.50 1 d PG Q 1
C22F C 0.2766(9) -0.426(2) 0.3888(6) 0.059(18) Uiso 0.50 1 d PG Q 1
H22F H 0.2851 -0.3482 0.3931 0.071 Uiso 0.50 1 calc PR Q 1
C23F C 0.3050(9) -0.516(2) 0.3908(6) 0.06(2) Uiso 0.50 1 d PG Q 1
H23F H 0.3330 -0.5015 0.3965 0.075 Uiso 0.50 1 calc PR Q 1
C24F C 0.2927(9) -0.629(2) 0.3844(5) 0.066(11) Uiso 0.50 1 d PG Q 1
H24F H 0.3122 -0.6916 0.3858 0.080 Uiso 0.50 1 calc PR Q 1
C25F C 0.2519(8) -0.651(2) 0.3760(5) 0.068(11) Uiso 0.50 1 d PG Q 1
H25F H 0.2435 -0.7282 0.3717 0.082 Uiso 0.50 1 calc PR Q 1
C26F C 0.2236(7) -0.560(2) 0.3740(5) 0.082(13) Uiso 0.50 1 d PG Q 1
H26F H 0.1956 -0.5749 0.3683 0.098 Uiso 0.50 1 calc PR Q 1
C31F C 0.1475(8) -0.385(2) 0.3839(5) 0.039(10) Uiso 0.50 1 d PG Q 1
C32F C 0.1420(8) -0.449(2) 0.4059(5) 0.060(10) Uiso 0.50 1 d PG Q 1
H32F H 0.1644 -0.4588 0.4183 0.072 Uiso 0.50 1 calc PR Q 1
C33F C 0.1045(9) -0.499(3) 0.4102(6) 0.085(15) Uiso 0.50 1 d PG Q 1
H33F H 0.1006 -0.5433 0.4257 0.102 Uiso 0.50 1 calc PR Q 1
C34F C 0.0725(9) -0.485(3) 0.3926(6) 0.094(15) Uiso 0.50 1 d PG Q 1
H34F H 0.0461 -0.5194 0.3956 0.112 Uiso 0.50 1 calc PR Q 1
C35F C 0.0779(8) -0.421(2) 0.3706(5) 0.077(13) Uiso 0.50 1 d PG Q 1
H35F H 0.0555 -0.4111 0.3582 0.092 Uiso 0.50 1 calc PR Q 1
C36F C 0.1155(8) -0.371(2) 0.3662(5) 0.058(10) Uiso 0.50 1 d PG Q 1
H36F H 0.1193 -0.3267 0.3507 0.069 Uiso 0.50 1 calc PR Q 1
C41F C 0.1981(8) -0.272(2) 0.3445(4) 0.042(9) Uiso 0.50 1 d PG Q 1
C42F C 0.1776(8) -0.168(2) 0.3397(5) 0.061(10) Uiso 0.50 1 d PG Q 1
H42F H 0.1654 -0.1274 0.3537 0.073 Uiso 0.50 1 calc PR Q 1
C43F C 0.1749(8) -0.124(2) 0.3146(5) 0.092(15) Uiso 0.50 1 d PG Q 1
H43F H 0.1607 -0.0522 0.3113 0.110 Uiso 0.50 1 calc PR Q 1
C44F C 0.1926(8) -0.183(2) 0.2943(5) 0.050(10) Uiso 0.50 1 d PG Q 1
H44F H 0.1907 -0.1528 0.2770 0.060 Uiso 0.50 1 calc PR Q 1
C45F C 0.2131(8) -0.287(2) 0.2990(5) 0.072(12) Uiso 0.50 1 d PG Q 1
H45F H 0.2254 -0.3285 0.2850 0.087 Uiso 0.50 1 calc PR Q 1
C46F C 0.2159(8) -0.332(2) 0.3241(5) 0.055(10) Uiso 0.50 1 d PG Q 1
H46F H 0.2300 -0.4037 0.3274 0.066 Uiso 0.50 1 calc PR Q 1
C21" C 0.2438(6) -0.4151(17) 0.3687(3) 0.011(5) Uiso 0.50 1 d PG Q 2
C22" C 0.2702(7) -0.440(2) 0.3902(4) 0.032(12) Uiso 0.50 1 d PG Q 2
H22" H 0.2670 -0.3990 0.4062 0.038 Uiso 0.50 1 calc PR Q 2
C23" C 0.3011(7) -0.524(2) 0.3881(4) 0.041(17) Uiso 0.50 1 d PG Q 2
H23" H 0.3191 -0.5412 0.4028 0.050 Uiso 0.50 1 calc PR Q 2
C24" C 0.3057(6) -0.5839(18) 0.3647(4) 0.036(7) Uiso 0.50 1 d PG Q 2
H24" H 0.3268 -0.6417 0.3633 0.043 Uiso 0.50 1 calc PR Q 2
C25" C 0.2794(6) -0.5591(17) 0.3432(3) 0.029(7) Uiso 0.50 1 d PG Q 2
H25" H 0.2825 -0.6000 0.3271 0.035 Uiso 0.50 1 calc PR Q 2
C26" C 0.2485(6) -0.4747(16) 0.3452(3) 0.037(8) Uiso 0.50 1 d PG Q 2
H26" H 0.2305 -0.4577 0.3306 0.044 Uiso 0.50 1 calc PR Q 2
C31" C 0.1584(5) -0.4058(15) 0.3863(4) 0.021(8) Uiso 0.50 1 d PG Q 2
C32" C 0.1630(5) -0.5253(14) 0.3898(3) 0.020(6) Uiso 0.50 1 d PG Q 2
H32" H 0.1886 -0.5624 0.3857 0.024 Uiso 0.50 1 calc PR Q 2
C33" C 0.1304(5) -0.5909(15) 0.3993(3) 0.021(6) Uiso 0.50 1 d PG Q 2
H33" H 0.1336 -0.6729 0.4017 0.026 Uiso 0.50 1 calc PR Q 2
C34" C 0.0932(5) -0.5369(15) 0.4054(4) 0.030(7) Uiso 0.50 1 d PG Q 2
H34" H 0.0708 -0.5818 0.4119 0.037 Uiso 0.50 1 calc PR Q 2
C35" C 0.0886(6) -0.4174(15) 0.4019(4) 0.033(7) Uiso 0.50 1 d PG Q 2
H35" H 0.0631 -0.3803 0.4060 0.040 Uiso 0.50 1 calc PR Q 2
C36" C 0.1212(6) -0.3518(15) 0.3923(4) 0.024(6) Uiso 0.50 1 d PG Q 2
H36" H 0.1181 -0.2698 0.3899 0.029 Uiso 0.50 1 calc PR Q 2
C41" C 0.1831(6) -0.2627(17) 0.3418(4) 0.028(7) Uiso 0.50 1 d PG Q 2
C42" C 0.2131(6) -0.2147(19) 0.3257(4) 0.042(8) Uiso 0.50 1 d PG Q 2
H42" H 0.2417 -0.2149 0.3313 0.050 Uiso 0.50 1 calc PR Q 2
C43" C 0.2013(7) -0.166(2) 0.3016(4) 0.070(14) Uiso 0.50 1 d PG Q 2
H43" H 0.2217 -0.1336 0.2906 0.084 Uiso 0.50 1 calc PR Q 2
C44" C 0.1594(6) -0.166(2) 0.2934(4) 0.040(8) Uiso 0.50 1 d PG Q 2
H44" H 0.1513 -0.1331 0.2769 0.048 Uiso 0.50 1 calc PR Q 2
C45" C 0.1294(6) -0.2141(18) 0.3094(4) 0.040(8) Uiso 0.50 1 d PG Q 2
H45" H 0.1008 -0.2139 0.3038 0.047 Uiso 0.50 1 calc PR Q 2
C46" C 0.1412(6) -0.2623(17) 0.3336(4) 0.029(7) Uiso 0.50 1 d PG Q 2
H46" H 0.1208 -0.2950 0.3446 0.035 Uiso 0.50 1 calc PR Q 2
Na1 Na 0.3284(3) 0.5340(9) 0.1323(2) 0.106(3) Uiso 1 1 d . . .
O111 O 0.2539(6) 0.4670(17) 0.1284(4) 0.118(6) Uiso 1 1 d . . .
O112 O 0.3086(14) 0.639(4) 0.1706(9) 0.146(15) Uiso 0.50 1 d P . .
Na2 Na 0.5136(2) 0.7144(7) 0.25434(15) 0.063(2) Uiso 1 1 d . . .
O211 O 0.4551(6) 0.5687(17) 0.2303(4) 0.017(3) Uiso 0.50 1 d P R 1
O201 O 0.4580(6) 0.5978(17) 0.2254(4) 0.017(3) Uiso 0.50 1 d P R 2
O301 O 0.5153(4) 0.8934(10) 0.2516(2) 0.054(3) Uiso 1 1 d . R .
O302 O 0.0708(4) 0.5976(10) 0.0115(2) 0.053(3) Uiso 1 1 d . . .
O303 O 0.0846(4) 0.6360(11) -0.0643(2) 0.062(3) Uiso 1 1 d . . .
O304 O 0.1081(4) 0.4034(13) -0.0539(3) 0.080(4) Uiso 1 1 d . . .
O305 O 0.1508(16) 0.250(5) 0.1262(10) 0.066(15) Uiso 0.25 1 d P . .
O306 O 0.2433(14) 0.660(4) 0.1883(9) 0.055(13) Uiso 0.25 1 d P . .
O307 O 0.5716(16) 0.443(5) 0.1896(10) 0.070(15) Uiso 0.25 1 d P . .
O309 O 0.2201(6) 1.1391(18) 0.0341(4) 0.040(5) Uiso 0.50 1 d P S 1
O310 O 0.1793(13) 1.094(4) 0.0363(8) 0.039(10) Uiso 0.25 1 d P T 2
O311 O 0.2569(15) 1.025(4) 0.0336(9) 0.056(13) Uiso 0.25 1 d P U 2
O312 O 0.0903(5) 0.4341(15) 0.1199(3) 0.026(4) Uiso 0.50 1 d P V 1
O313 O 0.0895(10) 0.478(3) 0.0973(7) 0.022(8) Uiso 0.25 1 d P W 2
O314 O 0.0957(15) 0.541(4) 0.1449(9) 0.059(13) Uiso 0.25 1 d P X 2
O315 O 0.2398(16) 1.114(5) 0.1281(10) 0.067(15) Uiso 0.25 1 d P . .
O316 O 0.2395(16) 0.335(5) 0.0790(10) 0.064(14) Uiso 0.25 1 d P . .
O317 O 0.4060(19) 0.851(6) 0.1093(12) 0.092(19) Uiso 0.25 1 d P . .

loop_
_atom_site_aniso_label
_atom_site_aniso_U_11
_atom_site_aniso_U_22
_atom_site_aniso_U_33
_atom_site_aniso_U_23
_atom_site_aniso_U_13
_atom_site_aniso_U_12
Gd1 0.049(3) 0.055(4) 0.0486(7) -0.003(3) 0.0047(14) 0.021(3)
Gd1' 0.049(3) 0.055(4) 0.0486(7) -0.003(3) 0.0047(14) 0.021(3)
Gd3 0.0333(4) 0.0360(5) 0.0302(4) 0.0001(4) 0.0005(3) 0.0022(4)
O31W 0.053(8) 0.059(8) 0.056(8) 0.004(6) 0.007(6) -0.025(6)
O32W 0.072(12) 0.126(16) 0.22(2) -0.016(16) 0.043(13) 0.009(11)
O33W 0.088(10) 0.049(8) 0.047(8) 0.008(6) 0.016(7) 0.024(7)
O34W 0.058(8) 0.067(9) 0.050(8) 0.005(6) 0.007(6) -0.012(7)
O35W 0.050(7) 0.033(6) 0.045(7) -0.003(5) 0.001(5) 0.001(5)
O36W 0.152(16) 0.094(12) 0.061(10) -0.009(9) 0.003(10) 0.057(11)
O37W 0.060(8) 0.071(9) 0.050(7) 0.010(7) -0.002(6) -0.025(7)
O38W 0.069(8) 0.039(7) 0.033(6) 0.014(5) -0.001(6) 0.008(6)
O1A 0.054(8) 0.062(9) 0.077(9) 0.015(7) 0.005(7) -0.010(7)
C11A 0.037(10) 0.023(9) 0.076(14) -0.002(9) 0.017(9) 0.005(8)
C12A 0.028(9) 0.022(9) 0.071(12) -0.010(8) 0.005(8) -0.001(7)
C13A 0.031(9) 0.045(11) 0.065(12) -0.014(10) 0.005(9) -0.005(8)
C14A 0.032(9) 0.029(9) 0.065(12) -0.006(8) 0.007(8) -0.004(7)
C15A 0.034(10) 0.042(11) 0.067(13) -0.013(9) -0.018(9) 0.008(8)
C16A 0.025(9) 0.023(9) 0.072(13) -0.009(8) -0.003(9) 0.000(7)
S1A 0.038(3) 0.071(4) 0.059(3) 0.003(3) 0.006(2) 0.008(2)
O11A 0.055(9) 0.183(19) 0.096(12) 0.045(12) 0.024(8) 0.027(11)
O12A 0.104(12) 0.055(9) 0.084(11) 0.015(8) 0.015(9) -0.016(8)
O13A 0.087(11) 0.100(12) 0.061(9) 0.005(8) 0.000(8) -0.017(9)
C1A 0.046(10) 0.023(9) 0.066(12) -0.008(8) -0.002(9) -0.003(7)
O2A 0.034(6) 0.042(7) 0.046(7) 0.008(5) 0.010(5) -0.005(5)
C21A 0.041(10) 0.036(10) 0.034(9) -0.009(7) 0.015(7) 0.000(8)
C22A 0.033(9) 0.032(9) 0.037(9) 0.005(7) 0.004(7) 0.009(7)
C23A 0.035(9) 0.018(8) 0.047(10) 0.008(7) -0.001(7) 0.002(7)
C24A 0.028(9) 0.051(11) 0.044(10) -0.004(8) 0.000(7) 0.004(8)
C25A 0.057(11) 0.022(9) 0.039(10) -0.008(7) 0.005(8) 0.007(8)
C26A 0.022(8) 0.030(9) 0.049(10) -0.010(8) 0.008(7) 0.001(7)
S2A 0.035(2) 0.038(3) 0.046(3) -0.004(2) 0.0071(19) -0.0009(19)
O21A 0.056(8) 0.032(7) 0.094(10) -0.021(6) 0.020(7) -0.014(6)
O22A 0.043(7) 0.061(8) 0.050(8) 0.003(6) 0.006(6) 0.013(6)
O23A 0.023(6) 0.060(8) 0.059(8) 0.011(6) 0.004(5) 0.006(5)
C2A 0.033(9) 0.044(10) 0.037(9) 0.008(8) 0.003(7) -0.004(8)
O3A 0.035(6) 0.041(7) 0.071(8) -0.014(6) 0.010(6) -0.004(5)
C31A 0.034(9) 0.027(9) 0.048(10) 0.011(7) 0.016(8) 0.013(7)
C32A 0.030(9) 0.031(9) 0.034(9) 0.003(7) -0.001(7) 0.005(7)
C33A 0.040(10) 0.031(9) 0.044(10) -0.002(8) 0.001(8) -0.012(8)
C34A 0.023(8) 0.035(9) 0.044(10) 0.002(8) 0.009(7) -0.001(7)
C35A 0.030(9) 0.035(10) 0.043(10) 0.003(8) 0.004(7) -0.003(7)
C36A 0.033(9) 0.019(8) 0.046(10) 0.011(7) 0.012(7) 0.006(7)
S3A 0.031(2) 0.052(3) 0.069(3) -0.009(2) 0.008(2) 0.004(2)
O31A 0.056(8) 0.034(7) 0.085(9) -0.010(6) 0.026(7) 0.002(6)
O32A 0.032(8) 0.20(2) 0.152(16) -0.108(15) -0.022(9) 0.039(10)
O33A 0.117(13) 0.067(10) 0.124(13) 0.033(9) 0.101(11) 0.020(9)
C3A 0.039(9) 0.025(9) 0.049(10) -0.005(8) 0.003(8) -0.005(7)
O4A 0.027(6) 0.034(7) 0.090(10) 0.000(6) -0.003(6) 0.005(5)
C41A 0.028(9) 0.030(10) 0.054(11) -0.009(8) -0.003(8) 0.000(7)
C42A 0.040(10) 0.025(10) 0.078(14) 0.004(9) -0.013(9) -0.013(8)
C43A 0.071(15) 0.042(13) 0.12(2) 0.024(13) -0.055(14) -0.012(11)
C44A 0.070(13) 0.045(13) 0.063(13) 0.005(10) -0.011(10) -0.017(11)
C45A 0.058(12) 0.035(10) 0.068(13) -0.007(10) 0.005(10) 0.000(9)
C46A 0.029(9) 0.026(9) 0.059(12) 0.004(8) 0.002(8) -0.003(7)
S4A 0.157(7) 0.077(5) 0.070(4) 0.012(4) -0.032(5) -0.029(5)
O41A 0.26(3) 0.098(15) 0.065(11) -0.025(10) -0.012(13) 0.042(16)
O42A 0.44(5) 0.25(3) 0.069(14) -0.021(16) 0.05(2) -0.26(3)
O43A 0.25(3) 0.25(3) 0.14(2) -0.08(2) -0.12(2) 0.08(3)
C4A 0.037(11) 0.053(13) 0.101(17) 0.000(11) -0.006(10) 0.001(9)
O1B 0.076(10) 0.104(12) 0.050(8) 0.026(8) -0.013(7) -0.016(9)
C11B 0.054(11) 0.052(12) 0.043(11) 0.003(9) -0.007(9) 0.000(9)
C12B 0.056(11) 0.031(10) 0.044(10) -0.014(8) 0.001(9) 0.007(9)
C13B 0.079(14) 0.027(10) 0.035(10) -0.016(8) 0.010(9) -0.001(9)
C14B 0.050(12) 0.068(13) 0.032(10) -0.013(9) 0.003(8) -0.002(10)
C15B 0.067(13) 0.056(12) 0.032(10) -0.017(9) -0.006(9) 0.000(10)
C16B 0.078(14) 0.039(10) 0.030(9) -0.012(8) -0.013(9) 0.005(10)
S1B 0.063(3) 0.069(4) 0.051(3) -0.008(3) -0.003(3) -0.007(3)
O11B 0.066(9) 0.066(9) 0.062(9) -0.007(7) 0.009(7) 0.001(7)
O12B 0.121(13) 0.055(10) 0.097(12) -0.021(8) 0.018(10) -0.012(9)
O13B 0.059(10) 0.145(15) 0.092(12) 0.040(11) -0.012(8) -0.004(10)
C1B 0.049(11) 0.051(11) 0.039(10) -0.013(8) 0.003(8) 0.015(9)
O2B 0.067(8) 0.071(9) 0.025(6) 0.001(6) 0.009(6) -0.015(7)
C21B 0.035(9) 0.060(12) 0.016(8) -0.002(8) 0.013(7) 0.001(8)
C22B 0.021(8) 0.051(11) 0.043(10) 0.011(8) 0.002(7) -0.003(7)
C23B 0.025(8) 0.045(10) 0.028(9) 0.005(7) -0.002(6) 0.001(7)
C24B 0.043(10) 0.044(10) 0.018(8) -0.002(7) 0.007(7) 0.006(8)
C25B 0.039(9) 0.042(10) 0.039(10) -0.003(8) 0.004(8) 0.006(8)
C26B 0.047(10) 0.059(12) 0.021(9) -0.006(8) -0.008(7) 0.013(9)
S2B 0.045(2) 0.032(2) 0.027(2) -0.0005(18) 0.0000(17) 0.0018(19)
O21B 0.140(13) 0.042(7) 0.022(6) -0.012(5) -0.007(7) -0.012(8)
O22B 0.22(2) 0.113(13) 0.029(7) 0.009(8) 0.015(10) 0.108(14)
O23B 0.092(12) 0.25(2) 0.035(8) -0.003(11) 0.008(8) -0.102(14)
C2B 0.037(10) 0.062(12) 0.047(11) 0.008(9) -0.002(8) -0.014(9)
O3B 0.072(9) 0.100(11) 0.033(7) 0.004(7) 0.001(6) 0.016(8)
C31B 0.057(11) 0.052(12) 0.027(9) 0.010(8) -0.005(8) -0.004(9)
C32B 0.056(11) 0.039(10) 0.023(9) 0.015(7) -0.009(8) -0.017(8)
C33B 0.060(11) 0.035(10) 0.039(10) 0.023(8) -0.006(9) -0.010(8)
C34B 0.068(12) 0.025(9) 0.034(9) 0.007(7) -0.015(8) 0.000(8)
C35B 0.072(13) 0.045(11) 0.030(10) 0.003(8) -0.023(9) -0.021(10)
C36B 0.056(12) 0.033(10) 0.052(12) 0.011(9) 0.003(9) -0.027(9)
S3B 0.101(4) 0.042(3) 0.036(3) 0.002(2) -0.021(3) 0.006(3)
O31B 0.077(9) 0.042(7) 0.045(7) 0.003(6) -0.009(6) -0.002(6)
O32B 0.119(13) 0.134(14) 0.039(8) -0.018(8) -0.021(8) 0.083(11)
O33B 0.172(16) 0.043(8) 0.072(10) 0.012(7) -0.047(10) -0.033(10)
C3B 0.085(14) 0.046(11) 0.028(9) 0.015(8) 0.000(9) -0.007(10)
O4B 0.080(10) 0.086(10) 0.030(7) -0.013(7) 0.005(7) 0.004(8)
C41B 0.058(12) 0.069(14) 0.021(9) -0.007(9) -0.001(8) -0.012(11)
C42B 0.071(14) 0.050(12) 0.028(10) 0.003(8) -0.010(9) 0.004(10)
C43B 0.076(15) 0.041(12) 0.073(14) -0.003(10) -0.031(12) -0.012(11)
C44B 0.052(12) 0.072(15) 0.057(13) 0.007(11) 0.001(10) -0.005(11)
C45B 0.069(13) 0.041(10) 0.033(9) 0.002(8) -0.005(9) -0.008(10)
C46B 0.065(13) 0.060(13) 0.015(8) 0.007(8) -0.006(8) -0.001(10)
S4B 0.065(4) 0.109(5) 0.097(5) -0.020(4) 0.007(3) -0.003(4)
O41B 0.073(12) 0.17(2) 0.18(2) -0.070(16) 0.034(12) -0.046(13)
O42B 0.096(14) 0.17(2) 0.18(2) 0.057(17) -0.004(14) 0.039(14)
O43B 0.091(12) 0.20(2) 0.059(10) -0.029(12) 0.035(9) -0.019(13)
C4B 0.088(15) 0.059(13) 0.034(10) -0.007(9) -0.016(10) -0.004(11)
P1D 0.027(2) 0.035(2) 0.035(2) -0.0004(19) -0.0018(16) -0.0041(18)
C11D 0.023(8) 0.028(9) 0.052(11) 0.007(8) 0.001(7) 0.001(7)
C12D 0.036(10) 0.020(8) 0.061(11) 0.012(8) -0.008(8) -0.002(7)
C13D 0.030(10) 0.043(11) 0.071(13) 0.005(10) -0.014(9) -0.011(8)
C14D 0.036(10) 0.022(9) 0.101(16) -0.006(10) 0.016(10) -0.016(8)
C15D 0.061(13) 0.048(12) 0.049(11) -0.011(9) 0.006(10) -0.019(10)
C16D 0.030(10) 0.065(13) 0.063(13) -0.005(10) 0.010(9) -0.004(9)
C21D 0.029(8) 0.030(9) 0.039(9) 0.002(7) -0.008(7) 0.006(7)
C22D 0.033(9) 0.023(8) 0.040(10) 0.006(7) 0.006(7) 0.000(7)
C23D 0.038(9) 0.041(11) 0.041(10) 0.008(8) 0.004(8) 0.005(8)
C24D 0.056(11) 0.037(10) 0.027(9) -0.006(8) -0.001(8) 0.007(8)
C25D 0.064(12) 0.026(9) 0.036(10) -0.005(7) -0.007(8) -0.008(8)
C26D 0.057(11) 0.036(10) 0.034(10) 0.008(8) 0.005(8) -0.002(8)
C31D 0.042(10) 0.038(9) 0.026(9) 0.003(7) -0.018(7) -0.002(8)
C32D 0.041(10) 0.034(10) 0.052(11) 0.012(8) -0.007(8) 0.001(8)
C33D 0.078(14) 0.043(12) 0.062(13) 0.010(10) -0.020(11) 0.014(10)
C34D 0.103(17) 0.035(11) 0.050(12) 0.012(9) -0.017(12) -0.005(11)
C35D 0.102(17) 0.037(11) 0.046(12) 0.002(9) 0.010(11) -0.006(11)
C36D 0.061(12) 0.032(10) 0.038(10) -0.014(8) 0.000(9) 0.000(8)
C41D 0.021(8) 0.040(10) 0.035(9) 0.000(7) 0.001(6) -0.002(7)
C42D 0.029(9) 0.061(12) 0.044(10) -0.005(9) -0.003(8) -0.002(8)
C43D 0.020(9) 0.098(17) 0.045(11) -0.016(11) 0.003(8) -0.007(10)
C44D 0.063(14) 0.063(14) 0.052(12) -0.015(10) 0.001(10) -0.037(11)
C45D 0.081(15) 0.046(12) 0.046(11) 0.008(9) -0.012(10) -0.020(11)
C46D 0.044(10) 0.049(12) 0.048(11) 0.001(9) -0.002(8) -0.017(9)
P1E 0.036(2) 0.046(3) 0.035(2) 0.001(2) 0.0012(18) 0.008(2)
C11E 0.048(10) 0.043(10) 0.024(9) 0.001(7) -0.007(7) 0.004(8)
C12E 0.070(13) 0.031(10) 0.045(11) 0.004(8) -0.005(9) 0.017(9)
C13E 0.108(18) 0.041(12) 0.045(12) -0.002(9) -0.001(11) 0.038(12)
C14E 0.087(16) 0.026(10) 0.072(15) -0.003(10) -0.024(12) -0.006(10)
C15E 0.066(14) 0.072(15) 0.072(15) -0.014(12) 0.001(12) -0.010(12)
C16E 0.050(12) 0.071(14) 0.053(12) -0.017(10) 0.007(9) -0.018(10)
P1F 0.032(2) 0.033(2) 0.037(2) -0.0048(18) -0.0029(18) 0.0034(18)
C11F 0.030(8) 0.024(8) 0.051(10) -0.007(8) -0.014(7) 0.012(7)
C12F 0.054(11) 0.041(10) 0.022(8) -0.001(7) -0.011(8) 0.010(8)
C13F 0.047(11) 0.056(12) 0.038(10) -0.010(9) -0.008(8) 0.019(10)
C14F 0.046(12) 0.051(12) 0.068(13) -0.029(10) -0.007(10) 0.021(10)
C15F 0.057(12) 0.046(12) 0.084(15) -0.024(11) -0.013(11) -0.015(10)
C16F 0.041(10) 0.055(12) 0.055(11) -0.039(9) 0.006(8) -0.020(9)

loop_
_atom_type_symbol
_atom_type_description
_atom_type_scat_dispersion_real
_atom_type_scat_dispersion_imag
_atom_type_scat_source
C C 0.0033 0.0016 'International Tables Vol C Tables 4.2.6.8 and 6.1.1.4'
H H 0.0000 0.0000 'International Tables Vol C Tables 4.2.6.8 and 6.1.1.4'
O O 0.0106 0.0060 'International Tables Vol C Tables 4.2.6.8 and 6.1.1.4'
P P 0.1023 0.0942 'International Tables Vol C Tables 4.2.6.8 and 6.1.1.4'
S S 0.1246 0.1234 'International Tables Vol C Tables 4.2.6.8 and 6.1.1.4'
Gd Gd -0.1653 3.9035 'International Tables Vol C Tables 4.2.6.8 and 6.1.1.4'
Na Na 0.0362 0.0249 'International Tables Vol C Tables 4.2.6.8 and 6.1.1.4'
Cl Cl 0.1484 0.1585 'International Tables Vol C Tables 4.2.6.8 and 6.1.1.4'

loop_
_geom_angle_atom_site_label_1
_geom_angle_atom_site_label_2
_geom_angle_atom_site_label_3
_geom_angle
_geom_angle_site_symmetry_1
_geom_angle_site_symmetry_3
O16W Gd1 O11B 92.6(13) . .
O16W Gd1 O11A 87.7(12) . .
O11B Gd1 O11A 141.5(7) . .
O16W Gd1 O13W 69.1(14) . .
O11B Gd1 O13W 144.4(9) . .
O11A Gd1 O13W 70.5(8) . .
O16W Gd1 O15W 124.8(14) . .
O11B Gd1 O15W 73.1(10) . .
O11A Gd1 O15W 75.3(11) . .
O13W Gd1 O15W 142.5(12) . .
O16W Gd1 O14W 146.3(15) . .
O11B Gd1 O14W 118.7(9) . .
O11A Gd1 O14W 75.6(10) . .
O13W Gd1 O14W 77.7(10) . .
O15W Gd1 O14W 79.5(12) . .
O16W Gd1 O12W 106.8(12) . .
O11B Gd1 O12W 70.2(8) . .
O11A Gd1 O12W 145.7(9) . .
O13W Gd1 O12W 85.7(10) . .
O15W Gd1 O12W 116.7(11) . .
O14W Gd1 O12W 75.5(11) . .
O16W Gd1 O11W 55.9(9) . .
O11B Gd1 O11W 74.4(10) . .
O11A Gd1 O11W 133.7(10) . .
O13W Gd1 O11W 70.0(12) . .
O15W Gd1 O11W 147.4(14) . .
O14W Gd1 O11W 117.8(12) . .
O12W Gd1 O11W 50.9(6) . .
O1W2 Gd1' O1W5 99.3(12) . .
O1W2 Gd1' O11A 153.8(10) . .
O1W5 Gd1' O11A 83.9(11) . .
O1W2 Gd1' O1W3 85.2(11) . .
O1W5 Gd1' O1W3 144.9(12) . .
O11A Gd1' O1W3 77.9(8) . .
O1W2 Gd1' O1W4 89.5(11) . .
O1W5 Gd1' O1W4 71.4(12) . .
O11A Gd1' O1W4 66.8(10) . .
O1W3 Gd1' O1W4 73.9(10) . .
O1W2 Gd1' O11B 74.4(9) . .
O1W5 Gd1' O11B 75.3(11) . .
O11A Gd1' O11B 131.0(7) . .
O1W3 Gd1' O11B 138.4(8) . .
O1W4 Gd1' O11B 139.8(9) . .
O1W2 Gd1' O1W1 90.2(13) . .
O1W5 Gd1' O1W1 135.6(14) . .
O11A Gd1' O1W1 105.7(11) . .
O1W3 Gd1' O1W1 78.8(12) . .
O1W4 Gd1' O1W1 152.6(13) . .
O11B Gd1' O1W1 65.7(10) . .
O1W2 Gd1' O1W6 139.1(12) . .
O1W5 Gd1' O1W6 88.7(12) . .
O11A Gd1' O1W6 66.5(9) . .
O1W3 Gd1' O1W6 110.6(11) . .
O1W4 Gd1' O1W6 130.6(12) . .
O11B Gd1' O1W6 69.1(8) . .
O1W1 Gd1' O1W6 58.6(12) . .
O11C Gd2 O22W 83(2) . .
O11C Gd2 O24W 107.7(13) . .
O22W Gd2 O24W 125(2) . .
O11C Gd2 O23W 78.5(18) . .
O22W Gd2 O23W 64(3) . .
O24W Gd2 O23W 66.4(19) . .
O11C Gd2 O21W 68(2) . .
O22W Gd2 O21W 85(3) . .
O24W Gd2 O21W 149(2) . .
O23W Gd2 O21W 137(3) . .
O11C Gd2 O25W 67.3(15) . .
O22W Gd2 O25W 150(2) . .
O24W Gd2 O25W 71.4(17) . .
O23W Gd2 O25W 113(2) . .
O21W Gd2 O25W 79(2) . .
O11C Gd2 O26W 148.1(13) . .
O22W Gd2 O26W 123(2) . .
O24W Gd2 O26W 43.6(15) . .
O23W Gd2 O26W 95.9(18) . .
O21W Gd2 O26W 127(2) . .
O25W Gd2 O26W 86.7(15) . .
O11C Gd2 Cl2 137.7(7) . .
O22W Gd2 Cl2 77(2) . .
O24W Gd2 Cl2 58.5(11) . .
O23W Gd2 Cl2 59.2(17) . .
O21W Gd2 Cl2 144.7(18) . .
O25W Gd2 Cl2 128.3(13) . .
O26W Gd2 Cl2 48.6(6) . .
Cl2' Gd2' O2W2 61.8(19) . .
Cl2' Gd2' O11C 138.9(6) . .
O2W2 Gd2' O11C 88.6(19) . .
Cl2' Gd2' O2W4 110.9(11) . .
O2W2 Gd2' O2W4 144(2) . .
O11C Gd2' O2W4 75.9(12) . .
Cl2' Gd2' O2W5 123.7(15) . .
O2W2 Gd2' O2W5 142(2) . .
O11C Gd2' O2W5 97.3(15) . .
O2W4 Gd2' O2W5 73.5(18) . .
Cl2' Gd2' O2W3 66.2(17) . .
O2W2 Gd2' O2W3 78(3) . .
O11C Gd2' O2W3 81.1(17) . .
O2W4 Gd2' O2W3 68(2) . .
O2W5 Gd2' O2W3 140(2) . .
Cl2' Gd2' O2W6 57.1(8) . .
O2W2 Gd2' O2W6 67(2) . .
O11C Gd2' O2W6 138.9(12) . .
O2W4 Gd2' O2W6 141.9(16) . .
O2W5 Gd2' O2W6 84.5(18) . .
O2W3 Gd2' O2W6 122.3(19) . .
Cl2' Gd2' O2W1 110.8(18) . .
O2W2 Gd2' O2W1 67(3) . .
O11C Gd2' O2W1 79(2) . .
O2W4 Gd2' O2W1 137(2) . .
O2W5 Gd2' O2W1 76(2) . .
O2W3 Gd2' O2W1 140(3) . .
O2W6 Gd2' O2W1 62(2) . .
O31B Gd3 O35W 81.7(4) . .
O31B Gd3 O32W 91.1(7) . .
O35W Gd3 O32W 140.2(5) . .
O31B Gd3 O38W 136.0(4) . .
O35W Gd3 O38W 77.5(4) . .
O32W Gd3 O38W 81.2(6) . .
O31B Gd3 O36W 140.3(4) . .
O35W Gd3 O36W 137.0(4) . .
O32W Gd3 O36W 65.0(7) . .
O38W Gd3 O36W 74.0(5) . .
O31B Gd3 O31W 69.5(4) . .
O35W Gd3 O31W 69.3(4) . .
O32W Gd3 O31W 71.5(6) . .
O38W Gd3 O31W 67.0(4) . .
O36W Gd3 O31W 124.7(5) . .
O31B Gd3 O34W 72.7(4) . .
O35W Gd3 O34W 73.1(4) . .
O32W Gd3 O34W 141.6(6) . .
O38W Gd3 O34W 134.4(4) . .
O36W Gd3 O34W 105.9(5) . .
O31W Gd3 O34W 129.4(4) . .
O31B Gd3 O37W 137.7(4) . .
O35W Gd3 O37W 74.2(4) . .
O32W Gd3 O37W 129.2(6) . .
O38W Gd3 O37W 71.6(4) . .
O36W Gd3 O37W 66.6(5) . .
O31W Gd3 O37W 129.2(4) . .
O34W Gd3 O37W 67.3(4) . .
O31B Gd3 O33W 74.8(4) . .
O35W Gd3 O33W 140.2(4) . .
O32W Gd3 O33W 72.7(6) . .
O38W Gd3 O33W 140.4(4) . .
O36W Gd3 O33W 68.2(4) . .
O31W Gd3 O33W 128.0(4) . .
O34W Gd3 O33W 69.5(4) . .
O37W Gd3 O33W 102.6(4) . .
O1A C11A C16A 120.1(15) . .
O1A C11A C12A 118.4(17) . .
C16A C11A C12A 121.3(16) . .
C13A C12A C11A 117.4(16) . .
C13A C12A C1A 120.0(14) . .
C11A C12A C1A 122.6(16) . .
C14A C13A C12A 122.1(15) . .
C13A C14A C15A 118.8(16) . .
C13A C14A S1A 120.3(13) . .
C15A C14A S1A 120.9(14) . .
C16A C15A C14A 120.9(16) . .
C15A C16A C11A 119.4(15) . .
C15A C16A C4A 121.1(17) . .
C11A C16A C4A 119.5(17) . .
O13A S1A O12A 113.6(10) . .
O13A S1A O11A 111.9(10) . .
O12A S1A O11A 110.1(11) . .
O13A S1A C14A 108.0(9) . .
O12A S1A C14A 106.4(8) . .
O11A S1A C14A 106.4(9) . .
S1A O11A Gd1 158.0(13) . .
S1A O11A Gd1' 162.8(11) . .
Gd1 O11A Gd1' 12.0(3) . .
S1A O13A Na1 121.6(9) . .
C26A C1A C12A 108.8(13) . .
O2A C21A C26A 118.6(14) . .
O2A C21A C22A 118.8(14) . .
C26A C21A C22A 122.6(14) . .
C23A C22A C21A 119.5(14) . .
C23A C22A C2A 118.5(13) . .
C21A C22A C2A 121.9(14) . .
C22A C23A C24A 119.7(14) . .
C23A C24A C25A 119.6(14) . .
C23A C24A S2A 121.2(12) . .
C25A C24A S2A 119.2(13) . .
C26A C25A C24A 120.5(15) . .
C25A C26A C21A 118.0(14) . .
C25A C26A C1A 119.2(14) . .
C21A C26A C1A 122.8(14) . .
O22A S2A O23A 111.5(7) . .
O22A S2A O21A 112.8(8) . .
O23A S2A O21A 112.7(8) . .
O22A S2A C24A 106.4(7) . .
O23A S2A C24A 106.8(7) . .
O21A S2A C24A 106.1(7) . .
C36A C2A C22A 110.8(12) . .
O3A C31A C36A 117.9(14) . .
O3A C31A C32A 120.2(14) . .
C36A C31A C32A 121.9(14) . .
C33A C32A C31A 119.0(14) . .
C33A C32A C3A 120.5(14) . .
C31A C32A C3A 120.6(13) . .
C32A C33A C34A 122.3(15) . .
C35A C34A C33A 116.7(14) . .
C35A C34A S3A 122.0(11) . .
C33A C34A S3A 121.3(12) . .
C34A C35A C36A 123.0(14) . .
C31A C36A C35A 117.1(15) . .
C31A C36A C2A 122.7(13) . .
C35A C36A C2A 120.0(14) . .
O33A S3A O32A 110.4(12) . .
O33A S3A O31A 110.4(9) . .
O32A S3A O31A 114.5(11) . .
O33A S3A C34A 107.4(8) . .
O32A S3A C34A 107.2(8) . .
O31A S3A C34A 106.5(7) . .
C46A C3A C32A 115.9(12) . .
O4A C41A C42A 119.2(15) . .
O4A C41A C46A 120.6(15) . .
C42A C41A C46A 120.2(16) . .
C43A C42A C41A 119.2(17) . .
C43A C42A C4A 120.2(18) . .
C41A C42A C4A 120.6(18) . .
C44A C43A C42A 121.9(18) . .
C43A C44A C45A 119.5(19) . .
C43A C44A S4A 121.5(17) . .
C45A C44A S4A 119.0(15) . .
C46A C45A C44A 118.7(16) . .
C45A C46A C41A 120.4(16) . .
C45A C46A C3A 119.8(15) . .
C41A C46A C3A 119.6(15) . .
O41A S4A O42A 113(2) . .
O41A S4A O43A 107.8(16) . .
O42A S4A O43A 113(2) . .
O41A S4A C44A 109.7(11) . .
O42A S4A C44A 107.3(11) . .
O43A S4A C44A 106.2(14) . .
S4A O41A Na1 153.1(14) . 1_565
C16A C4A C42A 111.0(14) . .
O1B C11B C16B 120.5(16) . .
O1B C11B C12B 120.5(16) . .
C16B C11B C12B 119.0(17) . .
C13B C12B C11B 120.0(17) . .
C13B C12B C1B 119.6(16) . .
C11B C12B C1B 120.4(16) . .
C12B C13B C14B 120.1(17) . .
C15B C14B C13B 120.7(18) . .
C15B C14B S1B 120.8(15) . .
C13B C14B S1B 118.5(15) . .
C14B C15B C16B 121.1(17) . .
C11B C16B C15B 119.2(16) . .
C11B C16B C4B 119.3(18) . .
C15B C16B C4B 121.3(17) . .
O11B S1B O13B 110.3(9) . .
O11B S1B O12B 110.6(9) . .
O13B S1B O12B 115.7(11) . .
O11B S1B C14B 106.4(8) . .
O13B S1B C14B 106.7(9) . .
O12B S1B C14B 106.6(9) . .
S1B O11B Gd1 152.7(9) . .
S1B O11B Gd1' 149.6(9) . .
Gd1 O11B Gd1' 11.0(3) . .
C12B C1B C26B 113.8(13) . .
O2B C21B C22B 121.6(15) . .
O2B C21B C26B 119.9(14) . .
C22B C21B C26B 118.5(13) . .
C21B C22B C23B 119.7(14) . .
C21B C22B C2B 120.1(14) . .
C23B C22B C2B 120.2(15) . .
C24B C23B C22B 120.4(14) . .
C23B C24B C25B 119.7(14) . .
C23B C24B S2B 120.1(12) . .
C25B C24B S2B 120.1(13) . .
C26B C25B C24B 121.2(16) . .
C25B C26B C21B 120.5(15) . .
C25B C26B C1B 120.1(16) . .
C21B C26B C1B 119.5(14) . .
O22B S2B O23B 112.6(13) . .
O22B S2B O21B 110.1(10) . .
O23B S2B O21B 110.4(10) . .
O22B S2B C24B 106.8(8) . .
O23B S2B C24B 109.0(8) . .
O21B S2B C24B 107.8(7) . .
C36B C2B C22B 110.7(13) . .
O3B C31B C32B 118.3(14) . .
O3B C31B C36B 119.3(16) . .
C32B C31B C36B 122.3(16) . .
C31B C32B C33B 119.0(14) . .
C31B C32B C3B 122.5(16) . .
C33B C32B C3B 118.3(16) . .
C32B C33B C34B 119.9(16) . .
C35B C34B C33B 120.6(16) . .
C35B C34B S3B 118.3(12) . .
C33B C34B S3B 121.1(13) . .
C34B C35B C36B 121.2(15) . .
C31B C36B C35B 117.0(17) . .
C31B C36B C2B 121.3(17) . .
C35B C36B C2B 121.6(16) . .
O32B S3B O31B 115.1(10) . .
O32B S3B O33B 110.6(10) . .
O31B S3B O33B 110.7(7) . .
O32B S3B C34B 106.6(8) . .
O31B S3B C34B 106.7(7) . .
O33B S3B C34B 106.7(10) . .
S3B O31B Gd3 144.9(7) . .
C32B C3B C46B 111.7(13) . .
O4B C41B C46B 119.8(17) . .
O4B C41B C42B 119.2(17) . .
C46B C41B C42B 121.0(18) . .
C43B C42B C41B 119.1(18) . .
C43B C42B C4B 118.4(18) . .
C41B C42B C4B 122.4(18) . .
C42B C43B C44B 120.8(18) . .
C45B C44B C43B 118.9(18) . .
C45B C44B S4B 119.8(16) . .
C43B C44B S4B 121.2(16) . .
C44B C45B C46B 120.1(18) . .
C41B C46B C45B 120.1(17) . .
C41B C46B C3B 121.1(17) . .
C45B C46B C3B 118.8(17) . .
O43B S4B O41B 112.7(13) . .
O43B S4B O42B 113.8(14) . .
O41B S4B O42B 111.1(14) . .
O43B S4B C44B 106.1(10) . .
O41B S4B C44B 107.5(11) . .
O42B S4B C44B 105.0(11) . .
C16B C4B C42B 112.4(14) . .
C12C C11C O1C 123(3) . .
C12C C11C C16C 122(3) . .
O1C C11C C16C 115(2) . .
C13C C12C C11C 117(3) . .
C13C C12C C1C 124(3) . .
C11C C12C C1C 119(2) . .
C12C C13C C14C 123(3) . .
C13C C14C C15C 120(3) . .
C13C C14C S1C 122(3) . .
C15C C14C S1C 115(3) . .
C16C C15C C14C 120(3) . .
C15C C16C C11C 118(3) . .
C15C C16C C4C 127(3) . .
C11C C16C C4C 115(3) . .
O12C S1C O11C 105(2) . .
O12C S1C O13C 132(2) . .
O11C S1C O13C 108.0(19) . .
O12C S1C C14C 98(2) . .
O11C S1C C14C 102.4(16) . .
O13C S1C C14C 108.1(19) . .
S1C O11C Gd2 161.3(16) . .
S1C O11C Gd2' 158.9(15) . .
Gd2 O11C Gd2' 8.2(3) . .
C26C C1C C12C 114(2) . .
C26C C21C O2C 124(3) . .
C26C C21C C22C 121(3) . .
O2C C21C C22C 114(2) . .
C23C C22C C21C 120(3) . .
C23C C22C C2C 115(2) . .
C21C C22C C2C 124(2) . .
C24C C23C C22C 119(3) . .
C23C C24C C25C 123(3) . .
C23C C24C S2C 122(2) . .
C25C C24C S2C 116(2) . .
C26C C25C C24C 116(3) . .
C21C C26C C25C 122(3) . .
C21C C26C C1C 121(2) . .
C25C C26C C1C 117(3) . .
O23C S2C O22C 115.9(13) . .
O23C S2C O21C 115.8(13) . .
O22C S2C O21C 115.6(13) . .
O23C S2C C24C 102.1(18) . .
O22C S2C C24C 102.0(18) . .
O21C S2C C24C 102.0(18) . .
S2C O23C Na2 159(3) . 2_645
C36C C2C C22C 117(2) . .
C32C C31C O3C 124(3) . .
C32C C31C C36C 115(3) . .
O3C C31C C36C 120(3) . .
C31C C32C C33C 124(3) . .
C31C C32C C3C 120(3) . .
C33C C32C C3C 116(3) . .
C32C C33C C34C 120(3) . .
C35C C34C C33C 115(3) . .
C35C C34C S3C 122(2) . .
C33C C34C S3C 123(2) . .
C36C C35C C34C 123(3) . .
C35C C36C C31C 123(3) . .
C35C C36C C2C 121(2) . .
C31C C36C C2C 117(2) . .
O33' S3C O31C 65.6(14) . .
O33' S3C O32C 148.5(18) . .
O31C S3C O32C 113.7(8) . .
O33' S3C O32' 113.9(8) . .
O31C S3C O32' 148.6(18) . .
O32C S3C O32' 49.0(14) . .
O33' S3C O33C 49.8(14) . .
O31C S3C O33C 113.5(8) . .
O32C S3C O33C 113.3(8) . .
O32' S3C O33C 66.2(14) . .
O33' S3C O31' 113.6(8) . .
O31C S3C O31' 49.8(14) . .
O32C S3C O31' 65.9(14) . .
O32' S3C O31' 113.1(9) . .
O33C S3C O31' 149.2(18) . .
O33' S3C C34C 105.3(10) . .
O31C S3C C34C 105.2(9) . .
O32C S3C C34C 105.0(9) . .
O32' S3C C34C 105.0(10) . .
O33C S3C C34C 105.0(9) . .
O31' S3C C34C 104.7(9) . .
S3C O32C Na1 117.2(19) . .
S3C O32' Na1 148(2) . .
C32C C3C C46C 114(3) . .
O4C C41C C46C 125(3) . .
O4C C41C C42C 119(3) . .
C46C C41C C42C 116(3) . .
C43C C42C C41C 118(3) . .
C43C C42C C4C 123(3) . .
C41C C42C C4C 119(3) . .
C42C C43C C44C 128(3) . .
C43C C44C C45C 112(2) . .
C43C C44C S4C 127(2) . .
C45C C44C S4C 121(2) . .
C46C C45C C44C 120(3) . .
C45C C46C C41C 127(3) . .
C45C C46C C3C 115(3) . .
C41C C46C C3C 119(3) . .
O41C S4C O42C 118(2) . .
O41C S4C O43C 105.2(18) . .
O42C S4C O43C 93(2) . .
O41C S4C C44C 108.1(15) . .
O42C S4C C44C 119(2) . .
O43C S4C C44C 111.4(17) . .
S4C O43C Na2 170(2) . .
C42C C4C C16C 112(2) . .
C41D P1D C21D 109.2(7) . .
C41D P1D C11D 109.1(7) . .
C21D P1D C11D 108.9(7) . .
C41D P1D C31D 110.5(7) . .
C21D P1D C31D 107.9(7) . .
C11D P1D C31D 111.2(7) . .
C16D C11D C12D 121.4(15) . .
C16D C11D P1D 119.3(12) . .
C12D C11D P1D 119.3(13) . .
C13D C12D C11D 119.4(16) . .
C12D C13D C14D 119.6(16) . .
C13D C14D C15D 119.8(16) . .
C16D C15D C14D 120.6(17) . .
C11D C16D C15D 119.2(17) . .
C22D C21D C26D 118.8(14) . .
C22D C21D P1D 122.3(12) . .
C26D C21D P1D 118.7(12) . .
C23D C22D C21D 121.0(15) . .
C22D C23D C24D 119.9(15) . .
C25D C24D C23D 118.5(14) . .
C26D C25D C24D 121.8(15) . .
C25D C26D C21D 119.9(15) . .
C36D C31D C32D 121.8(15) . .
C36D C31D P1D 121.7(13) . .
C32D C31D P1D 116.5(12) . .
C31D C32D C33D 119.0(17) . .
C32D C33D C34D 119.5(19) . .
C35D C34D C33D 119.1(18) . .
C34D C35D C36D 123.8(19) . .
C31D C36D C35D 116.6(17) . .
C42D C41D C46D 119.4(15) . .
C42D C41D P1D 121.4(13) . .
C46D C41D P1D 118.9(11) . .
C43D C42D C41D 118.5(17) . .
C44D C43D C42D 122.4(16) . .
C43D C44D C45D 119.4(16) . .
C46D C45D C44D 119.9(18) . .
C45D C46D C41D 120.5(17) . .
C32E P1E C41' 122.4(12) . .
C32E P1E C21' 93.1(11) . .
C41' P1E C21' 110.5(10) . .
C32E P1E C41E 112.9(13) . .
C41' P1E C41E 12.3(11) . .
C21' P1E C41E 120.9(12) . .
C32E P1E C11E 106.8(10) . .
C41' P1E C11E 112.1(8) . .
C21' P1E C11E 110.2(8) . .
C41E P1E C11E 110.9(10) . .
C32E P1E C21E 113.8(12) . .
C41' P1E C21E 93.2(11) . .
C21' P1E C21E 21.5(10) . .
C41E P1E C21E 104.9(13) . .
C11E P1E C21E 107.4(10) . .
C32E P1E C31' 16.0(10) . .
C41' P1E C31' 107.8(9) . .
C21' P1E C31' 105.8(9) . .
C41E P1E C31' 97.6(11) . .
C11E P1E C31' 110.2(8) . .
C21E P1E C31' 124.8(10) . .
C12E C11E C16E 120.5(16) . .
C12E C11E P1E 121.4(14) . .
C16E C11E P1E 118.1(13) . .
C11E C12E C13E 119.4(19) . .
C12E C13E C14E 120.9(19) . .
C13E C14E C15E 119.2(18) . .
C16E C15E C14E 119.1(19) . .
C15E C16E C11E 120.8(18) . .
C22E C21E C26E 120.0 . .
C22E C21E P1E 122.4(15) . .
C26E C21E P1E 117.3(14) . .
C21E C22E C23E 120.0 . .
C22E C23E C24E 120.0 . .
C25E C24E C23E 120.0 . .
C24E C25E C26E 120.0 . .
C25E C26E C21E 120.0 . .
C32E C31E C36E 120.0 . .
C31E C32E C33E 120.0 . .
C31E C32E P1E 118.7(14) . .
C33E C32E P1E 121.3(14) . .
C32E C33E C34E 120.0 . .
C35E C34E C33E 120.0 . .
C34E C35E C36E 120.0 . .
C31E C36E C35E 120.0 . .
C42E C41E C46E 120.0 . .
C42E C41E P1E 118.8(17) . .
C46E C41E P1E 121.1(17) . .
C41E C42E C43E 120.0 . .
C44E C43E C42E 120.0 . .
C43E C44E C45E 120.0 . .
C44E C45E C46E 120.0 . .
C45E C46E C41E 120.0 . .
C22' C21' C26' 120.0 . .
C22' C21' P1E 117.5(11) . .
C26' C21' P1E 121.5(11) . .
C21' C22' C23' 120.0 . .
C22' C23' C24' 120.0 . .
C25' C24' C23' 120.0 . .
C26' C25' C24' 120.0 . .
C25' C26' C21' 120.0 . .
C32' C31' C36' 120.0 . .
C32' C31' P1E 117.7(10) . .
C36' C31' P1E 122.3(10) . .
C33' C32' C31' 120.0 . .
C32' C33' C34' 120.0 . .
C35' C34' C33' 120.0 . .
C34' C35' C36' 120.0 . .
C35' C36' C31' 120.0 . .
C42' C41' C46' 120.0 . .
C42' C41' P1E 120.8(12) . .
C46' C41' P1E 119.2(12) . .
C41' C42' C43' 120.0 . .
C44' C43' C42' 120.0 . .
C43' C44' C45' 120.0 . .
C46' C45' C44' 120.0 . .
C45' C46' C41' 120.0 . .
C41F P1F C31" 121.5(11) . .
C41F P1F C11F 107.6(10) . .
C31" P1F C11F 112.7(8) . .
C41F P1F C21" 91.8(11) . .
C31" P1F C21" 111.5(9) . .
C11F P1F C21" 109.7(8) . .
C41F P1F C21F 113.8(12) . .
C31" P1F C21F 91.6(10) . .
C11F P1F C21F 108.4(9) . .
C21" P1F C21F 23.7(9) . .
C41F P1F C31F 112.1(12) . .
C31" P1F C31F 13.3(10) . .
C11F P1F C31F 110.4(9) . .
C21" P1F C31F 123.2(11) . .
C21F P1F C31F 104.5(12) . .
C41F P1F C41" 14.8(10) . .
C31" P1F C41" 108.9(9) . .
C11F P1F C41" 109.2(8) . .
C21" P1F C41" 104.5(9) . .
C21F P1F C41" 124.9(10) . .
C31F P1F C41" 98.3(10) . .
C16F C11F C12F 120.9(14) . .
C16F C11F P1F 117.8(12) . .
C12F C11F P1F 121.2(12) . .
C13F C12F C11F 118.3(16) . .
C14F C13F C12F 121.6(17) . .
C13F C14F C15F 120.6(17) . .
C16F C15F C14F 119.7(18) . .
C11F C16F C15F 118.8(16) . .
C22F C21F C26F 120.0 . .
C22F C21F P1F 120.3(15) . .
C26F C21F P1F 119.4(15) . .
C23F C22F C21F 120.0 . .
C22F C23F C24F 120.0 . .
C23F C24F C25F 120.0 . .
C26F C25F C24F 120.0 . .
C25F C26F C21F 120.0 . .
C32F C31F C36F 120.0 . .
C32F C31F P1F 122.9(15) . .
C36F C31F P1F 116.9(15) . .
C31F C32F C33F 120.0 . .
C34F C33F C32F 120.0 . .
C35F C34F C33F 120.0 . .
C34F C35F C36F 120.0 . .
C35F C36F C31F 120.0 . .
C42F C41F C46F 120.0 . .
C42F C41F P1F 118.0(15) . .
C46F C41F P1F 122.0(15) . .
C43F C42F C41F 120.0 . .
C42F C43F C44F 120.0 . .
C45F C44F C43F 120.0 . .
C44F C45F C46F 120.0 . .
C45F C46F C41F 120.0 . .
C22" C21" C26" 120.0 . .
C22" C21" P1F 116.5(10) . .
C26" C21" P1F 122.5(10) . .
C21" C22" C23" 120.0 . .
C24" C23" C22" 120.0 . .
C23" C24" C25" 120.0 . .
C26" C25" C24" 120.0 . .
C25" C26" C21" 120.0 . .
C36" C31" C32" 120.0 . .
C36" C31" P1F 120.0(10) . .
C32" C31" P1F 120.0(10) . .
C33" C32" C31" 120.0 . .
C32" C33" C34" 120.0 . .
C35" C34" C33" 120.0 . .
C34" C35" C36" 120.0 . .
C31" C36" C35" 120.0 . .
C42" C41" C46" 120.0 . .
C42" C41" P1F 120.2(11) . .
C46" C41" P1F 119.8(11) . .
C43" C42" C41" 120.0 . .
C42" C43" C44" 120.0 . .
C45" C44" C43" 120.0 . .
C44" C45" C46" 120.0 . .
C41" C46" C45" 120.0 . .
O32' Na1 O41A 82.8(10) . 1_545
O32' Na1 O112 88.0(13) . .
O41A Na1 O112 152.6(13) 1_545 .
O32' Na1 O13A 106.6(12) . .
O41A Na1 O13A 108.7(7) 1_545 .
O112 Na1 O13A 98.6(12) . .
O32' Na1 O111 166.1(13) . .
O41A Na1 O111 96.2(9) 1_545 .
O112 Na1 O111 86.7(12) . .
O13A Na1 O111 86.9(6) . .
O32' Na1 O32C 27.2(9) . .
O41A Na1 O32C 96.1(10) 1_545 .
O112 Na1 O32C 86.8(13) . .
O13A Na1 O32C 80.0(8) . .
O111 Na1 O32C 164.3(10) . .
O301 Na2 O23C 134.0(12) . 2_655
O301 Na2 O43C 70.8(9) . .
O23C Na2 O43C 122.8(15) 2_655 .
O301 Na2 O201 119.0(6) . .
O23C Na2 O201 90.4(12) 2_655 .
O43C Na2 O201 124.4(10) . .
O301 Na2 O211 126.1(6) . .
O23C Na2 O211 81.8(12) 2_655 .
O43C Na2 O211 129.3(10) . .
O201 Na2 O211 8.6(6) . .

loop_
_geom_bond_atom_site_label_1
_geom_bond_atom_site_label_2
_geom_bond_distance
_geom_bond_site_symmetry_2
Gd1 O16W 1.78(4) .
Gd1 O11B 2.298(16) .
Gd1 O11A 2.298(19) .
Gd1 O13W 2.38(3) .
Gd1 O15W 2.39(4) .
Gd1 O14W 2.44(3) .
Gd1 O12W 2.47(3) .
Gd1 O11W 2.56(3) .
Gd1' O1W2 2.25(3) .
Gd1' O1W5 2.29(4) .
Gd1' O11A 2.312(18) .
Gd1' O1W3 2.37(3) .
Gd1' O1W4 2.42(3) .
Gd1' O11B 2.456(16) .
Gd1' O1W1 2.68(4) .
Gd1' O1W6 2.78(4) .
Gd2 O11C 2.11(2) .
Gd2 O22W 2.15(4) .
Gd2 O24W 2.29(3) .
Gd2 O23W 2.47(4) .
Gd2 O21W 2.50(5) .
Gd2 O25W 2.60(5) .
Gd2 O26W 2.61(4) .
Gd2 Cl2 2.648(10) .
Gd2' Cl2' 2.094(10) .
Gd2' O2W2 2.19(4) .
Gd2' O11C 2.36(2) .
Gd2' O2W4 2.36(3) .
Gd2' O2W5 2.38(5) .
Gd2' O2W3 2.44(4) .
Gd2' O2W6 2.46(4) .
Gd2' O2W1 2.48(5) .
Gd3 O31B 2.385(11) .
Gd3 O35W 2.420(10) .
Gd3 O32W 2.429(17) .
Gd3 O38W 2.432(10) .
Gd3 O36W 2.470(14) .
Gd3 O31W 2.471(11) .
Gd3 O34W 2.471(11) .
Gd3 O37W 2.479(12) .
Gd3 O33W 2.551(12) .
O1A C11A 1.36(2) .
C11A C16A 1.39(2) .
C11A C12A 1.41(2) .
C12A C13A 1.38(2) .
C12A C1A 1.53(2) .
C13A C14A 1.37(2) .
C14A C15A 1.41(2) .
C14A S1A 1.755(17) .
C15A C16A 1.36(2) .
C16A C4A 1.51(2) .
S1A O13A 1.407(14) .
S1A O12A 1.419(15) .
S1A O11A 1.439(15) .
O13A Na1 2.502(18) .
C1A C26A 1.52(2) .
O2A C21A 1.374(17) .
C21A C26A 1.38(2) .
C21A C22A 1.38(2) .
C22A C23A 1.37(2) .
C22A C2A 1.54(2) .
C23A C24A 1.39(2) .
C24A C25A 1.41(2) .
C24A S2A 1.769(16) .
C25A C26A 1.38(2) .
S2A O22A 1.432(12) .
S2A O23A 1.446(11) .
S2A O21A 1.461(11) .
C2A C36A 1.49(2) .
O3A C31A 1.370(17) .
C31A C36A 1.38(2) .
C31A C32A 1.40(2) .
C32A C33A 1.35(2) .
C32A C3A 1.55(2) .
C33A C34A 1.41(2) .
C34A C35A 1.38(2) .
C34A S3A 1.737(15) .
C35A C36A 1.40(2) .
S3A O33A 1.413(14) .
S3A O32A 1.433(14) .
S3A O31A 1.436(12) .
C3A C46A 1.51(2) .
O4A C41A 1.329(19) .
C41A C42A 1.39(2) .
C41A C46A 1.40(2) .
C42A C43A 1.38(3) .
C42A C4A 1.53(2) .
C43A C44A 1.37(3) .
C44A C45A 1.43(3) .
C44A S4A 1.76(2) .
C45A C46A 1.38(2) .
S4A O41A 1.367(19) .
S4A O42A 1.38(2) .
S4A O43A 1.45(3) .
O41A Na1 2.29(2) 1_565
O1B C11B 1.36(2) .
C11B C16B 1.38(2) .
C11B C12B 1.43(2) .
C12B C13B 1.37(2) .
C12B C1B 1.51(2) .
C13B C14B 1.39(2) .
C14B C15B 1.35(2) .
C14B S1B 1.746(19) .
C15B C16B 1.40(2) .
C16B C4B 1.51(2) .
S1B O11B 1.436(13) .
S1B O13B 1.437(15) .
S1B O12B 1.476(15) .
C1B C26B 1.54(2) .
O2B C21B 1.328(17) .
C21B C22B 1.39(2) .
C21B C26B 1.43(2) .
C22B C23B 1.40(2) .
C22B C2B 1.54(2) .
C23B C24B 1.37(2) .
C24B C25B 1.39(2) .
C24B S2B 1.751(14) .
C25B C26B 1.33(2) .
S2B O22B 1.412(14) .
S2B O23B 1.423(14) .
S2B O21B 1.440(11) .
C2B C36B 1.50(2) .
O3B C31B 1.39(2) .
C31B C32B 1.39(2) .
C31B C36B 1.41(2) .
C32B C33B 1.39(2) .
C32B C3B 1.52(2) .
C33B C34B 1.40(2) .
C34B C35B 1.38(2) .
C34B S3B 1.728(17) .
C35B C36B 1.41(2) .
S3B O32B 1.403(13) .
S3B O31B 1.453(12) .
S3B O33B 1.508(15) .
C3B C46B 1.54(2) .
O4B C41B 1.35(2) .
C41B C46B 1.37(2) .
C41B C42B 1.39(2) .
C42B C43B 1.36(3) .
C42B C4B 1.51(2) .
C43B C44B 1.42(3) .
C44B C45B 1.38(2) .
C44B S4B 1.76(2) .
C45B C46B 1.38(2) .
S4B O43B 1.448(16) .
S4B O41B 1.466(19) .
S4B O42B 1.48(2) .
O1C C11C 1.39(3) .
C11C C12C 1.34(3) .
C11C C16C 1.45(3) .
C12C C13C 1.33(3) .
C12C C1C 1.56(3) .
C13C C14C 1.34(4) .
C14C C15C 1.38(4) .
C14C S1C 1.82(3) .
C15C C16C 1.29(4) .
C16C C4C 1.55(4) .
S1C O12C 1.34(4) .
S1C O11C 1.49(2) .
S1C O13C 1.59(4) .
C1C C26C 1.55(3) .
O2C C21C 1.36(3) .
C21C C26C 1.31(3) .
C21C C22C 1.40(3) .
C22C C23C 1.33(3) .
C22C C2C 1.52(3) .
C23C C24C 1.32(3) .
C24C C25C 1.45(4) .
C24C S2C 1.90(4) .
C25C C26C 1.34(3) .
S2C O23C 1.41(3) .
S2C O22C 1.41(3) .
S2C O21C 1.41(3) .
O23C Na2 2.12(3) 2_645
C2C C36C 1.51(3) .
O3C C31C 1.31(3) .
C31C C32C 1.30(3) .
C31C C36C 1.47(3) .
C32C C33C 1.37(3) .
C32C C3C 1.50(4) .
C33C C34C 1.45(3) .
C34C C35C 1.38(3) .
C34C S3C 1.75(3) .
C35C C36C 1.28(3) .
S3C O33' 1.457(19) .
S3C O31C 1.462(18) .
S3C O32C 1.464(18) .
S3C O32' 1.464(18) .
S3C O33C 1.465(18) .
S3C O31' 1.468(18) .
O32C Na1 2.65(4) .
O32' Na1 2.24(2) .
C3C C46C 1.58(4) .
O4C C41C 1.32(3) .
C41C C46C 1.35(3) .
C41C C42C 1.43(3) .
C42C C43C 1.35(3) .
C42C C4C 1.53(4) .
C43C C44C 1.36(3) .
C44C C45C 1.48(3) .
C44C S4C 1.70(3) .
C45C C46C 1.31(3) .
S4C O41C 1.47(3) .
S4C O42C 1.50(5) .
S4C O43C 1.50(3) .
O43C Na2 2.25(4) .
P1D C41D 1.788(15) .
P1D C21D 1.793(16) .
P1D C11D 1.798(15) .
P1D C31D 1.809(16) .
C11D C16D 1.37(2) .
C11D C12D 1.41(2) .
C12D C13D 1.38(2) .
C13D C14D 1.40(2) .
C14D C15D 1.40(2) .
C15D C16D 1.39(2) .
C21D C22D 1.39(2) .
C21D C26D 1.41(2) .
C22D C23D 1.36(2) .
C23D C24D 1.43(2) .
C24D C25D 1.37(2) .
C25D C26D 1.36(2) .
C31D C36D 1.39(2) .
C31D C32D 1.40(2) .
C32D C33D 1.41(2) .
C33D C34D 1.41(3) .
C34D C35D 1.34(3) .
C35D C36D 1.41(2) .
C41D C42D 1.39(2) .
C41D C46D 1.41(2) .
C42D C43D 1.38(2) .
C43D C44D 1.38(3) .
C44D C45D 1.38(3) .
C45D C46D 1.38(2) .
P1E C32E 1.69(2) .
P1E C41' 1.763(19) .
P1E C21' 1.779(19) .
P1E C41E 1.80(2) .
P1E C11E 1.812(16) .
P1E C21E 1.81(2) .
P1E C31' 1.884(18) .
C11E C12E 1.38(2) .
C11E C16E 1.38(2) .
C12E C13E 1.39(2) .
C13E C14E 1.38(3) .
C14E C15E 1.41(3) .
C15E C16E 1.37(2) .
C21E C22E 1.396(17) .
C21E C26E 1.396(17) .
C22E C23E 1.396(17) .
C23E C24E 1.396(17) .
C24E C25E 1.396(18) .
C25E C26E 1.396(17) .
C31E C32E 1.376(15) .
C31E C36E 1.376(15) .
C32E C33E 1.376(15) .
C33E C34E 1.376(15) .
C34E C35E 1.376(15) .
C35E C36E 1.376(16) .
C41E C42E 1.342(17) .
C41E C46E 1.343(17) .
C42E C43E 1.342(17) .
C43E C44E 1.342(17) .
C44E C45E 1.342(17) .
C45E C46E 1.342(17) .
C21' C22' 1.387(13) .
C21' C26' 1.387(13) .
C22' C23' 1.387(13) .
C23' C24' 1.387(13) .
C24' C25' 1.387(13) .
C25' C26' 1.387(13) .
C31' C32' 1.380(13) .
C31' C36' 1.380(13) .
C32' C33' 1.379(13) .
C33' C34' 1.380(13) .
C34' C35' 1.379(13) .
C35' C36' 1.380(13) .
C41' C42' 1.375(14) .
C41' C46' 1.375(14) .
C42' C43' 1.375(14) .
C43' C44' 1.375(14) .
C44' C45' 1.375(14) .
C45' C46' 1.375(14) .
P1F C41F 1.66(2) .
P1F C31" 1.707(17) .
P1F C11F 1.807(15) .
P1F C21" 1.808(18) .
P1F C21F 1.85(2) .
P1F C31F 1.86(2) .
P1F C41" 1.887(19) .
C11F C16F 1.38(2) .
C11F C12F 1.41(2) .
C12F C13F 1.38(2) .
C13F C14F 1.33(2) .
C14F C15F 1.41(3) .
C15F C16F 1.38(2) .
C21F C22F 1.382(18) .
C21F C26F 1.382(17) .
C22F C23F 1.382(17) .
C23F C24F 1.382(18) .
C24F C25F 1.382(18) .
C25F C26F 1.382(17) .
C31F C32F 1.353(17) .
C31F C36F 1.353(17) .
C32F C33F 1.353(17) .
C33F C34F 1.353(17) .
C34F C35F 1.352(17) .
C35F C36F 1.353(17) .
C41F C42F 1.376(16) .
C41F C46F 1.376(16) .
C42F C43F 1.375(16) .
C43F C44F 1.376(16) .
C44F C45F 1.376(16) .
C45F C46F 1.376(16) .
C21" C22" 1.388(13) .
C21" C26" 1.389(13) .
C22" C23" 1.388(13) .
C23" C24" 1.388(13) .
C24" C25" 1.389(13) .
C25" C26" 1.388(13) .
C31" C36" 1.385(12) .
C31" C32" 1.385(12) .
C32" C33" 1.385(12) .
C33" C34" 1.385(12) .
C34" C35" 1.385(12) .
C35" C36" 1.385(12) .
C41" C42" 1.392(14) .
C41" C46" 1.393(14) .
C42" C43" 1.392(14) .
C43" C44" 1.393(14) .
C44" C45" 1.393(14) .
C45" C46" 1.393(14) .
Na1 O41A 2.29(2) 1_545
Na1 O112 2.39(5) .
Na1 O111 2.51(2) .
Na2 O301 2.051(14) .
Na2 O23C 2.12(3) 2_655
Na2 O201 2.64(2) .
Na2 O211 2.77(2) .

loop_
_geom_torsion_atom_site_label_1
_geom_torsion_atom_site_label_2
_geom_torsion_atom_site_label_3
_geom_torsion_atom_site_label_4
_geom_torsion
_geom_torsion_site_symmetry_4
O1A C11A C12A C13A 171.7(14) .
C16A C11A C12A C13A -3(2) .
O1A C11A C12A C1A -8(2) .
C16A C11A C12A C1A 177.0(14) .
C11A C12A C13A C14A 1(2) .
C1A C12A C13A C14A -179.2(15) .
C12A C13A C14A C15A 3(2) .
C12A C13A C14A S1A -176.6(12) .
C13A C14A C15A C16A -5(2) .
S1A C14A C15A C16A 174.5(12) .
C14A C15A C16A C11A 3(2) .
C14A C15A C16A C4A -178.9(14) .
O1A C11A C16A C15A -173.6(14) .
C12A C11A C16A C15A 1(2) .
O1A C11A C16A C4A 8(2) .
C12A C11A C16A C4A -176.9(14) .
C13A C14A S1A O13A 177.7(14) .
C15A C14A S1A O13A -2.0(16) .
C13A C14A S1A O12A 55.4(16) .
C15A C14A S1A O12A -124.3(14) .
C13A C14A S1A O11A -62.0(17) .
C15A C14A S1A O11A 118.3(15) .
O13A S1A O11A Gd1 17(3) .
O12A S1A O11A Gd1 144(3) .
C14A S1A O11A Gd1 -101(3) .
O13A S1A O11A Gd1' -17(5) .
O12A S1A O11A Gd1' 110(4) .
C14A S1A O11A Gd1' -135(4) .
O16W Gd1 O11A S1A 70(3) .
O11B Gd1 O11A S1A -22(4) .
O13W Gd1 O11A S1A 138(3) .
O15W Gd1 O11A S1A -57(3) .
O14W Gd1 O11A S1A -140(3) .
O12W Gd1 O11A S1A -173(3) .
O11W Gd1 O11A S1A 105(3) .
O16W Gd1 O11A Gd1' -162(3) .
O11B Gd1 O11A Gd1' 106(3) .
O13W Gd1 O11A Gd1' -94(3) .
O15W Gd1 O11A Gd1' 71(3) .
O14W Gd1 O11A Gd1' -12(3) .
O12W Gd1 O11A Gd1' -45(2) .
O11W Gd1 O11A Gd1' -127(3) .
O1W2 Gd1' O11A S1A -128(4) .
O1W5 Gd1' O11A S1A -29(4) .
O1W3 Gd1' O11A S1A -178(5) .
O1W4 Gd1' O11A S1A -101(4) .
O11B Gd1' O11A S1A 36(5) .
O1W1 Gd1' O11A S1A 107(4) .
O1W6 Gd1' O11A S1A 63(4) .
O1W2 Gd1' O11A Gd1 149(4) .
O1W5 Gd1' O11A Gd1 -112(3) .
O1W3 Gd1' O11A Gd1 98(3) .
O1W4 Gd1' O11A Gd1 175(3) .
O11B Gd1' O11A Gd1 -48(2) .
O1W1 Gd1' O11A Gd1 23(3) .
O1W6 Gd1' O11A Gd1 -21(3) .
O12A S1A O13A Na1 -23.8(13) .
O11A S1A O13A Na1 101.7(12) .
C14A S1A O13A Na1 -141.6(9) .
C13A C12A C1A C26A 88.0(17) .
C11A C12A C1A C26A -92.2(18) .
O2A C21A C22A C23A 178.8(14) .
C26A C21A C22A C23A -1(2) .
O2A C21A C22A C2A -5(2) .
C26A C21A C22A C2A 176.2(14) .
C21A C22A C23A C24A 0(2) .
C2A C22A C23A C24A -177.1(14) .
C22A C23A C24A C25A -1(2) .
C22A C23A C24A S2A -180.0(12) .
C23A C24A C25A C26A 2(2) .
S2A C24A C25A C26A -178.2(12) .
C24A C25A C26A C21A -3(2) .
C24A C25A C26A C1A 179.4(14) .
O2A C21A C26A C25A -177.1(13) .
C22A C21A C26A C25A 2(2) .
O2A C21A C26A C1A 0(2) .
C22A C21A C26A C1A 179.6(15) .
C12A C1A C26A C25A -91.0(17) .
C12A C1A C26A C21A 91.7(18) .
C23A C24A S2A O22A -98.0(14) .
C25A C24A S2A O22A 82.5(14) .
C23A C24A S2A O23A 21.2(15) .
C25A C24A S2A O23A -158.3(12) .
C23A C24A S2A O21A 141.6(14) .
C25A C24A S2A O21A -37.8(15) .
C23A C22A C2A C36A 86.4(17) .
C21A C22A C2A C36A -90.3(17) .
O3A C31A C32A C33A 179.2(14) .
C36A C31A C32A C33A 2(2) .
O3A C31A C32A C3A -2(2) .
C36A C31A C32A C3A -179.3(14) .
C31A C32A C33A C34A -1(2) .
C3A C32A C33A C34A -179.8(14) .
C32A C33A C34A C35A 0(2) .
C32A C33A C34A S3A 180.0(12) .
C33A C34A C35A C36A 1(2) .
S3A C34A C35A C36A -179.5(12) .
O3A C31A C36A C35A -178.8(13) .
C32A C31A C36A C35A -2(2) .
O3A C31A C36A C2A 5(2) .
C32A C31A C36A C2A -177.3(14) .
C34A C35A C36A C31A 0(2) .
C34A C35A C36A C2A 176.0(14) .
C22A C2A C36A C31A 84.4(17) .
C22A C2A C36A C35A -91.3(16) .
C35A C34A S3A O33A 108.4(15) .
C33A C34A S3A O33A -71.9(16) .
C35A C34A S3A O32A -10.3(17) .
C33A C34A S3A O32A 169.4(15) .
C35A C34A S3A O31A -133.2(13) .
C33A C34A S3A O31A 46.5(15) .
C33A C32A C3A C46A 91.7(18) .
C31A C32A C3A C46A -86.9(18) .
O4A C41A C42A C43A 175.7(16) .
C46A C41A C42A C43A -2(2) .
O4A C41A C42A C4A -5(2) .
C46A C41A C42A C4A 177.6(14) .
C41A C42A C43A C44A 0(3) .
C4A C42A C43A C44A -179.7(17) .
C42A C43A C44A C45A 3(3) .
C42A C43A C44A S4A -178.9(15) .
C43A C44A C45A C46A -3(3) .
S4A C44A C45A C46A 178.3(13) .
C44A C45A C46A C41A 1(2) .
C44A C45A C46A C3A -173.9(15) .
O4A C41A C46A C45A -176.2(14) .
C42A C41A C46A C45A 2(2) .
O4A C41A C46A C3A -1(2) .
C42A C41A C46A C3A 176.5(14) .
C32A C3A C46A C45A -100.6(17) .
C32A C3A C46A C41A 84.5(18) .
C43A C44A S4A O41A 172.8(19) .
C45A C44A S4A O41A -9(2) .
C43A C44A S4A O42A -65(3) .
C45A C44A S4A O42A 114(2) .
C43A C44A S4A O43A 57(2) .
C45A C44A S4A O43A -125(2) .
O42A S4A O41A Na1 29(4) 1_565
O43A S4A O41A Na1 -96(4) 1_565
C44A S4A O41A Na1 149(3) 1_565
C15A C16A C4A C42A -83(2) .
C11A C16A C4A C42A 95(2) .
C43A C42A C4A C16A 97(2) .
C41A C42A C4A C16A -82(2) .
O1B C11B C12B C13B 178.0(15) .
C16B C11B C12B C13B 0(2) .
O1B C11B C12B C1B -5(2) .
C16B C11B C12B C1B 176.8(15) .
C11B C12B C13B C14B -1(2) .
C1B C12B C13B C14B -177.9(14) .
C12B C13B C14B C15B 0(3) .
C12B C13B C14B S1B -177.8(12) .
C13B C14B C15B C16B 1(3) .
S1B C14B C15B C16B 179.4(13) .
O1B C11B C16B C15B -176.4(16) .
C12B C11B C16B C15B 2(2) .
O1B C11B C16B C4B 8(3) .
C12B C11B C16B C4B -173.5(15) .
C14B C15B C16B C11B -2(3) .
C14B C15B C16B C4B 172.8(16) .
C15B C14B S1B O11B 129.3(15) .
C13B C14B S1B O11B -52.5(16) .
C15B C14B S1B O13B 11.5(18) .
C13B C14B S1B O13B -170.3(14) .
C15B C14B S1B O12B -112.7(16) .
C13B C14B S1B O12B 65.5(16) .
O13B S1B O11B Gd1 8(2) .
O12B S1B O11B Gd1 137.6(18) .
C14B S1B O11B Gd1 -107.0(19) .
O13B S1B O11B Gd1' 30.4(19) .
O12B S1B O11B Gd1' 159.7(15) .
C14B S1B O11B Gd1' -85.0(17) .
O16W Gd1 O11B S1B -106(2) .
O11A Gd1 O11B S1B -17(2) .
O13W Gd1 O11B S1B -162.9(19) .
O15W Gd1 O11B S1B 19(2) .
O14W Gd1 O11B S1B 87(2) .
O12W Gd1 O11B S1B 147(2) .
O11W Gd1 O11B S1B -160(2) .
O16W Gd1 O11B Gd1' 170(3) .
O11A Gd1 O11B Gd1' -100(3) .
O13W Gd1 O11B Gd1' 114(3) .
O15W Gd1 O11B Gd1' -64(3) .
O14W Gd1 O11B Gd1' 3(3) .
O12W Gd1 O11B Gd1' 63(3) .
O11W Gd1 O11B Gd1' 117(3) .
O1W2 Gd1' O11B S1B 110.5(18) .
O1W5 Gd1' O11B S1B 6.1(18) .
O11A Gd1' O11B S1B -62.0(19) .
O1W3 Gd1' O11B S1B 174.0(16) .
O1W4 Gd1' O11B S1B 41(2) .
O1W1 Gd1' O11B S1B -152(2) .
O1W6 Gd1' O11B S1B -88.2(18) .
O1W2 Gd1' O11B Gd1 -134(3) .
O1W5 Gd1' O11B Gd1 122(3) .
O11A Gd1' O11B Gd1 54(3) .
O1W3 Gd1' O11B Gd1 -70(3) .
O1W4 Gd1' O11B Gd1 157(4) .
O1W1 Gd1' O11B Gd1 -36(3) .
O1W6 Gd1' O11B Gd1 28(3) .
C13B C12B C1B C26B 86.8(19) .
C11B C12B C1B C26B -90.1(19) .
O2B C21B C22B C23B -179.5(14) .
C26B C21B C22B C23B 1(2) .
O2B C21B C22B C2B -1(2) .
C26B C21B C22B C2B 179.9(14) .
C21B C22B C23B C24B -1(2) .
C2B C22B C23B C24B -179.0(14) .
C22B C23B C24B C25B -1(2) .
C22B C23B C24B S2B -179.8(11) .
C23B C24B C25B C26B 2(2) .
S2B C24B C25B C26B -179.4(13) .
C24B C25B C26B C21B -1(2) .
C24B C25B C26B C1B 179.5(14) .
O2B C21B C26B C25B -179.8(15) .
C22B C21B C26B C25B -1(2) .
O2B C21B C26B C1B 0(2) .
C22B C21B C26B C1B 178.9(14) .
C12B C1B C26B C25B -93.9(19) .
C12B C1B C26B C21B 86.4(19) .
C23B C24B S2B O22B 112.4(15) .
C25B C24B S2B O22B -66.4(16) .
C23B C24B S2B O23B -125.7(15) .
C25B C24B S2B O23B 55.6(17) .
C23B C24B S2B O21B -5.9(15) .
C25B C24B S2B O21B 175.4(13) .
C21B C22B C2B C36B -87.9(18) .
C23B C22B C2B C36B 90.5(18) .
O3B C31B C32B C33B 178.9(14) .
C36B C31B C32B C33B 3(2) .
O3B C31B C32B C3B -5(2) .
C36B C31B C32B C3B 178.6(15) .
C31B C32B C33B C34B -3(2) .
C3B C32B C33B C34B -178.4(14) .
C32B C33B C34B C35B 1(2) .
C32B C33B C34B S3B -175.6(12) .
C33B C34B C35B C36B 0(3) .
S3B C34B C35B C36B 176.6(12) .
O3B C31B C36B C35B -177.9(14) .
C32B C31B C36B C35B -2(2) .
O3B C31B C36B C2B 6(2) .
C32B C31B C36B C2B -178.4(15) .
C34B C35B C36B C31B 1(2) .
C34B C35B C36B C2B 177.2(15) .
C22B C2B C36B C31B 87.9(19) .
C22B C2B C36B C35B -88.4(18) .
C35B C34B S3B O32B 172.2(15) .
C33B C34B S3B O32B -10.8(17) .
C35B C34B S3B O31B 48.6(16) .
C33B C34B S3B O31B -134.3(14) .
C35B C34B S3B O33B -69.7(15) .
C33B C34B S3B O33B 107.4(15) .
O32B S3B O31B Gd3 112.6(14) .
O33B S3B O31B Gd3 -13.7(17) .
C34B S3B O31B Gd3 -129.4(13) .
O35W Gd3 O31B S3B 107.0(14) .
O32W Gd3 O31B S3B -112.3(14) .
O38W Gd3 O31B S3B 169.3(11) .
O36W Gd3 O31B S3B -62.0(17) .
O31W Gd3 O31B S3B 178.0(15) .
O34W Gd3 O31B S3B 32.2(13) .
O37W Gd3 O31B S3B 51.7(16) .
O33W Gd3 O31B S3B -40.5(13) .
C31B C32B C3B C46B -85(2) .
C33B C32B C3B C46B 91.2(19) .
O4B C41B C42B C43B 178.0(16) .
C46B C41B C42B C43B -2(3) .
O4B C41B C42B C4B -6(2) .
C46B C41B C42B C4B 173.7(15) .
C41B C42B C43B C44B 3(3) .
C4B C42B C43B C44B -173.3(16) .
C42B C43B C44B C45B -2(3) .
C42B C43B C44B S4B -179.4(14) .
C43B C44B C45B C46B 2(3) .
S4B C44B C45B C46B 178.7(13) .
O4B C41B C46B C45B -178.7(14) .
C42B C41B C46B C45B 1(2) .
O4B C41B C46B C3B 0(2) .
C42B C41B C46B C3B 179.7(14) .
C44B C45B C46B C41B -1(2) .
C44B C45B C46B C3B -179.6(15) .
C32B C3B C46B C41B 92.0(19) .
C32B C3B C46B C45B -89.7(19) .
C45B C44B S4B O43B 59.5(19) .
C43B C44B S4B O43B -123.6(18) .
C45B C44B S4B O41B -179.7(17) .
C43B C44B S4B O41B -3(2) .
C45B C44B S4B O42B -61.3(19) .
C43B C44B S4B O42B 115.6(19) .
C11B C16B C4B C42B 90(2) .
C15B C16B C4B C42B -85(2) .
C43B C42B C4B C16B 84(2) .
C41B C42B C4B C16B -91(2) .
O1C C11C C12C C13C 180(2) .
C16C C11C C12C C13C -4(4) .
O1C C11C C12C C1C 2(4) .
C16C C11C C12C C1C 179(2) .
C11C C12C C13C C14C 7(5) .
C1C C12C C13C C14C -176(3) .
C12C C13C C14C C15C -10(5) .
C12C C13C C14C S1C -170(2) .
C13C C14C C15C C16C 10(5) .
S1C C14C C15C C16C 172(3) .
C14C C15C C16C C11C -8(5) .
C14C C15C C16C C4C 172(3) .
C12C C11C C16C C15C 4(4) .
O1C C11C C16C C15C -179(3) .
C12C C11C C16C C4C -175(3) .
O1C C11C C16C C4C 1(4) .
C13C C14C S1C O12C -25(4) .
C15C C14C S1C O12C 174(3) .
C13C C14C S1C O11C -132(3) .
C15C C14C S1C O11C 66(3) .
C13C C14C S1C O13C 114(3) .
C15C C14C S1C O13C -47(3) .
O12C S1C O11C Gd2 112(5) .
O13C S1C O11C Gd2 -32(6) .
C14C S1C O11C Gd2 -146(5) .
O12C S1C O11C Gd2' 135(4) .
O13C S1C O11C Gd2' -9(5) .
C14C S1C O11C Gd2' -123(4) .
O22W Gd2 O11C S1C -111(5) .
O24W Gd2 O11C S1C 15(5) .
O23W Gd2 O11C S1C -46(5) .
O21W Gd2 O11C S1C 162(6) .
O25W Gd2 O11C S1C 75(5) .
O26W Gd2 O11C S1C 37(6) .
Cl2 Gd2 O11C S1C -48(5) .
O22W Gd2 O11C Gd2' 165(3) .
O24W Gd2 O11C Gd2' -70(2) .
O23W Gd2 O11C Gd2' -131(3) .
O21W Gd2 O11C Gd2' 77(3) .
O25W Gd2 O11C Gd2' -10(2) .
O26W Gd2 O11C Gd2' -48(2) .
Cl2 Gd2 O11C Gd2' -133(2) .
Cl2' Gd2' O11C S1C -97(4) .
O2W2 Gd2' O11C S1C -139(5) .
O2W4 Gd2' O11C S1C 9(4) .
O2W5 Gd2' O11C S1C 79(4) .
O2W3 Gd2' O11C S1C -60(4) .
O2W6 Gd2' O11C S1C 169(4) .
O2W1 Gd2' O11C S1C 154(5) .
Cl2' Gd2' O11C Gd2 19.9(19) .
O2W2 Gd2' O11C Gd2 -22(3) .
O2W4 Gd2' O11C Gd2 126(2) .
O2W5 Gd2' O11C Gd2 -164(3) .
O2W3 Gd2' O11C Gd2 57(3) .
O2W6 Gd2' O11C Gd2 -73(2) .
O2W1 Gd2' O11C Gd2 -89(3) .
C13C C12C C1C C26C 96(3) .
C11C C12C C1C C26C -87(3) .
C26C C21C C22C C23C 0(4) .
O2C C21C C22C C23C -175(2) .
C26C C21C C22C C2C 173(3) .
O2C C21C C22C C2C -1(4) .
C21C C22C C23C C24C -2(4) .
C2C C22C C23C C24C -176(3) .
C22C C23C C24C C25C 4(5) .
C22C C23C C24C S2C -176(2) .
C23C C24C C25C C26C -3(4) .
S2C C24C C25C C26C 177(2) .
O2C C21C C26C C25C 175(2) .
C22C C21C C26C C25C 1(4) .
O2C C21C C26C C1C -6(4) .
C22C C21C C26C C1C 180(2) .
C24C C25C C26C C21C 0(4) .
C24C C25C C26C C1C -179(2) .
C12C C1C C26C C21C 89(3) .
C12C C1C C26C C25C -92(3) .
C23C C24C S2C O23C -112(3) .
C25C C24C S2C O23C 68(3) .
C23C C24C S2C O22C 127(3) .
C25C C24C S2C O22C -52(3) .
C23C C24C S2C O21C 8(3) .
C25C C24C S2C O21C -172(3) .
O22C S2C O23C Na2 -160(6) 2_645
O21C S2C O23C Na2 -20(11) 2_645
C24C S2C O23C Na2 90(8) 2_645
C23C C22C C2C C36C 87(3) .
C21C C22C C2C C36C -87(3) .
O3C C31C C32C C33C -172(3) .
C36C C31C C32C C33C 0(4) .
O3C C31C C32C C3C 6(5) .
C36C C31C C32C C3C 177(2) .
C31C C32C C33C C34C 1(4) .
C3C C32C C33C C34C -176(2) .
C32C C33C C34C C35C -4(4) .
C32C C33C C34C S3C -179(2) .
C33C C34C C35C C36C 6(4) .
S3C C34C C35C C36C -178(2) .
C34C C35C C36C C31C -6(4) .
C34C C35C C36C C2C 174(2) .
C32C C31C C36C C35C 3(4) .
O3C C31C C36C C35C 174(2) .
C32C C31C C36C C2C -177(2) .
O3C C31C C36C C2C -6(4) .
C22C C2C C36C C35C -93(3) .
C22C C2C C36C C31C 87(3) .
C35C C34C S3C O33' 100(3) .
C33C C34C S3C O33' -85(3) .
C35C C34C S3C O31C 168(3) .
C33C C34C S3C O31C -16(3) .
C35C C34C S3C O32C -72(3) .
C33C C34C S3C O32C 104(3) .
C35C C34C S3C O32' -21(3) .
C33C C34C S3C O32' 155(3) .
C35C C34C S3C O33C 48(3) .
C33C C34C S3C O33C -136(3) .
C35C C34C S3C O31' -140(3) .
C33C C34C S3C O31' 35(3) .
O33' S3C O32C Na1 -42(4) .
O31C S3C O32C Na1 -123.5(14) .
O32' S3C O32C Na1 25.1(18) .
O33C S3C O32C Na1 8(2) .
O31' S3C O32C Na1 -138.2(15) .
C34C S3C O32C Na1 122.1(15) .
O33' S3C O32' Na1 90(4) .
O31C S3C O32' Na1 8(6) .
O32C S3C O32' Na1 -58(4) .
O33C S3C O32' Na1 105(4) .
O31' S3C O32' Na1 -41(5) .
C34C S3C O32' Na1 -155(4) .
C31C C32C C3C C46C -82(4) .
C33C C32C C3C C46C 96(3) .
O4C C41C C42C C43C 178(3) .
C46C C41C C42C C43C 0(4) .
O4C C41C C42C C4C -9(4) .
C46C C41C C42C C4C 173(3) .
C41C C42C C43C C44C -2(5) .
C4C C42C C43C C44C -174(3) .
C42C C43C C44C C45C 2(4) .
C42C C43C C44C S4C -178(2) .
C43C C44C C45C C46C 0(4) .
S4C C44C C45C C46C 180(2) .
C44C C45C C46C C41C -2(5) .
C44C C45C C46C C3C 175(2) .
O4C C41C C46C C45C -176(3) .
C42C C41C C46C C45C 2(5) .
O4C C41C C46C C3C 7(5) .
C42C C41C C46C C3C -175(3) .
C32C C3C C46C C45C -85(3) .
C32C C3C C46C C41C 92(3) .
C43C C44C S4C O41C 8(3) .
C45C C44C S4C O41C -171(2) .
C43C C44C S4C O42C 146(3) .
C45C C44C S4C O42C -33(3) .
C43C C44C S4C O43C -107(3) .
C45C C44C S4C O43C 73(3) .
O41C S4C O43C Na2 148(12) .
O42C S4C O43C Na2 28(12) .
C44C S4C O43C Na2 -95(12) .
C43C C42C C4C C16C 69(4) .
C41C C42C C4C C16C -103(3) .
C15C C16C C4C C42C -88(4) .
C11C C16C C4C C42C 92(3) .
C41D P1D C11D C16D 56.9(15) .
C21D P1D C11D C16D 176.0(13) .
C31D P1D C11D C16D -65.2(15) .
C41D P1D C11D C12D -124.0(12) .
C21D P1D C11D C12D -4.9(14) .
C31D P1D C11D C12D 113.9(12) .
C16D C11D C12D C13D 0(2) .
P1D C11D C12D C13D -179.1(12) .
C11D C12D C13D C14D 0(2) .
C12D C13D C14D C15D 1(2) .
C13D C14D C15D C16D -2(3) .
C12D C11D C16D C15D -1(3) .
P1D C11D C16D C15D 177.8(13) .
C14D C15D C16D C11D 3(3) .
C41D P1D C21D C22D 15.7(14) .
C11D P1D C21D C22D -103.4(13) .
C31D P1D C21D C22D 135.8(12) .
C41D P1D C21D C26D -168.9(12) .
C11D P1D C21D C26D 72.0(13) .
C31D P1D C21D C26D -48.8(14) .
C26D C21D C22D C23D -2(2) .
P1D C21D C22D C23D 173.8(12) .
C21D C22D C23D C24D 3(2) .
C22D C23D C24D C25D -2(2) .
C23D C24D C25D C26D 0(2) .
C24D C25D C26D C21D 2(3) .
C22D C21D C26D C25D -1(2) .
P1D C21D C26D C25D -176.5(13) .
C41D P1D C31D C36D -106.7(13) .
C21D P1D C31D C36D 134.0(13) .
C11D P1D C31D C36D 14.7(15) .
C41D P1D C31D C32D 70.8(13) .
C21D P1D C31D C32D -48.5(13) .
C11D P1D C31D C32D -167.9(12) .
C36D C31D C32D C33D 0(2) .
P1D C31D C32D C33D -177.7(12) .
C31D C32D C33D C34D 2(3) .
C32D C33D C34D C35D -1(3) .
C33D C34D C35D C36D -1(3) .
C32D C31D C36D C35D -2(2) .
P1D C31D C36D C35D 174.9(12) .
C34D C35D C36D C31D 3(3) .
C21D P1D C41D C42D 86.0(14) .
C11D P1D C41D C42D -155.1(13) .
C31D P1D C41D C42D -32.5(15) .
C21D P1D C41D C46D -88.3(13) .
C11D P1D C41D C46D 30.6(15) .
C31D P1D C41D C46D 153.1(13) .
C46D C41D C42D C43D -1(2) .
P1D C41D C42D C43D -175.2(12) .
C41D C42D C43D C44D 1(3) .
C42D C43D C44D C45D 0(3) .
C43D C44D C45D C46D 0(3) .
C44D C45D C46D C41D 0(3) .
C42D C41D C46D C45D 1(2) .
P1D C41D C46D C45D 175.0(13) .
C32E P1E C11E C12E -132.8(15) .
C41' P1E C11E C12E 3.8(17) .
C21' P1E C11E C12E 127.3(14) .
C41E P1E C11E C12E -9.3(18) .
C21E P1E C11E C12E 104.8(16) .
C31' P1E C11E C12E -116.3(14) .
C32E P1E C11E C16E 49.2(17) .
C41' P1E C11E C16E -174.3(14) .
C21' P1E C11E C16E -50.8(16) .
C41E P1E C11E C16E 172.6(16) .
C21E P1E C11E C16E -73.3(17) .
C31' P1E C11E C16E 65.6(16) .
C16E C11E C12E C13E 1(2) .
P1E C11E C12E C13E -177.3(12) .
C11E C12E C13E C14E -2(3) .
C12E C13E C14E C15E 4(3) .
C13E C14E C15E C16E -4(3) .
C14E C15E C16E C11E 3(3) .
C12E C11E C16E C15E -1(3) .
P1E C11E C16E C15E 177.0(15) .
C32E P1E C21E C22E -89.3(17) .
C41' P1E C21E C22E 143.0(15) .
C21' P1E C21E C22E -72(3) .
C41E P1E C21E C22E 146.7(15) .
C11E P1E C21E C22E 28.6(16) .
C31' P1E C21E C22E -102.6(16) .
C32E P1E C21E C26E 84.2(17) .
C41' P1E C21E C26E -43.5(15) .
C21' P1E C21E C26E 101(3) .
C41E P1E C21E C26E -39.8(16) .
C11E P1E C21E C26E -157.9(13) .
C31' P1E C21E C26E 70.9(17) .
C26E C21E C22E C23E 0.1 .
P1E C21E C22E C23E 173.4(19) .
C21E C22E C23E C24E 0.0 .
C22E C23E C24E C25E 0.0 .
C23E C24E C25E C26E 0.0 .
C24E C25E C26E C21E 0.0 .
C22E C21E C26E C25E -0.1 .
P1E C21E C26E C25E -173.7(18) .
C36E C31E C32E C33E 0.0 .
C36E C31E C32E P1E 180(2) .
C41' P1E C32E C31E -78.7(15) .
C21' P1E C32E C31E 164.6(13) .
C41E P1E C32E C31E -69.8(16) .
C11E P1E C32E C31E 52.4(14) .
C21E P1E C32E C31E 170.7(13) .
C31' P1E C32E C31E -53(4) .
C41' P1E C32E C33E 101.1(17) .
C21' P1E C32E C33E -15.6(16) .
C41E P1E C32E C33E 110.0(17) .
C11E P1E C32E C33E -127.8(14) .
C21E P1E C32E C33E -9(2) .
C31' P1E C32E C33E 127(5) .
C31E C32E C33E C34E 0.0 .
P1E C32E C33E C34E -180(2) .
C32E C33E C34E C35E 0.0 .
C33E C34E C35E C36E 0.0 .
C32E C31E C36E C35E 0.0 .
C34E C35E C36E C31E 0.0 .
C32E P1E C41E C42E 1.3(19) .
C41' P1E C41E C42E 143(6) .
C21' P1E C41E C42E 110.1(16) .
C11E P1E C41E C42E -118.6(14) .
C21E P1E C41E C42E 125.7(16) .
C31' P1E C41E C42E -3.4(16) .
C32E P1E C41E C46E -176.1(15) .
C41' P1E C41E C46E -34(5) .
C21' P1E C41E C46E -67.2(18) .
C11E P1E C41E C46E 64.1(17) .
C21E P1E C41E C46E -51.6(17) .
C31' P1E C41E C46E 179.2(15) .
C46E C41E C42E C43E 0.0 .
P1E C41E C42E C43E -177(2) .
C41E C42E C43E C44E 0.0 .
C42E C43E C44E C45E 0.0 .
C43E C44E C45E C46E 0.0 .
C44E C45E C46E C41E 0.0 .
C42E C41E C46E C45E 0.0 .
P1E C41E C46E C45E 177(2) .
C32E P1E C21' C22' -149.7(13) .
C41' P1E C21' C22' 84.0(13) .
C41E P1E C21' C22' 91.1(15) .
C11E P1E C21' C22' -40.5(13) .
C21E P1E C21' C22' 46(3) .
C31' P1E C21' C22' -159.6(11) .
C32E P1E C21' C26' 41.8(15) .
C41' P1E C21' C26' -84.6(14) .
C41E P1E C21' C26' -77.4(17) .
C11E P1E C21' C26' 151.0(12) .
C21E P1E C21' C26' -123(4) .
C31' P1E C21' C26' 31.8(15) .
C26' C21' C22' C23' 0.0 .
P1E C21' C22' C23' -168.7(15) .
C21' C22' C23' C24' 0.0 .
C22' C23' C24' C25' 0.0 .
C23' C24' C25' C26' 0.0 .
C24' C25' C26' C21' 0.0 .
C22' C21' C26' C25' 0.0 .
P1E C21' C26' C25' 168.3(16) .
C32E P1E C31' C32' 15(4) .
C41' P1E C31' C32' 172.4(11) .
C21' P1E C31' C32' 54.2(13) .
C41E P1E C31' C32' 179.4(13) .
C11E P1E C31' C32' -65.0(12) .
C21E P1E C31' C32' 65.2(15) .
C32E P1E C31' C36' -165(4) .
C41' P1E C31' C36' -8.1(14) .
C21' P1E C31' C36' -126.2(12) .
C41E P1E C31' C36' -1.0(14) .
C11E P1E C31' C36' 114.6(12) .
C21E P1E C31' C36' -115.2(15) .
C36' C31' C32' C33' 0.0 .
P1E C31' C32' C33' 179.6(14) .
C31' C32' C33' C34' 0.0 .
C32' C33' C34' C35' 0.0 .
C33' C34' C35' C36' 0.0 .
C34' C35' C36' C31' 0.0 .
C32' C31' C36' C35' 0.0 .
P1E C31' C36' C35' -179.6(14) .
C32E P1E C41' C42' 75.3(15) .
C21' P1E C41' C42' -176.9(11) .
C41E P1E C41' C42' 33(5) .
C11E P1E C41' C42' -53.5(14) .
C21E P1E C41' C42' -163.8(13) .
C31' P1E C41' C42' 68.0(13) .
C32E P1E C41' C46' -107.3(15) .
C21' P1E C41' C46' 0.5(14) .
C41E P1E C41' C46' -149(6) .
C11E P1E C41' C46' 123.9(11) .
C21E P1E C41' C46' 13.6(14) .
C31' P1E C41' C46' -114.6(12) .
C46' C41' C42' C43' 0.0 .
P1E C41' C42' C43' 177.4(16) .
C41' C42' C43' C44' 0.0 .
C42' C43' C44' C45' 0.0 .
C43' C44' C45' C46' 0.0 .
C44' C45' C46' C41' 0.0 .
C42' C41' C46' C45' 0.0 .
P1E C41' C46' C45' -177.4(16) .
C41F P1F C11F C16F -49.4(16) .
C31" P1F C11F C16F 173.9(13) .
C21" P1F C11F C16F 49.1(15) .
C21F P1F C11F C16F 74.1(16) .
C31F P1F C11F C16F -172.0(14) .
C41" P1F C11F C16F -64.9(15) .
C41F P1F C11F C12F 132.1(14) .
C31" P1F C11F C12F -4.6(15) .
C21" P1F C11F C12F -129.4(13) .
C21F P1F C11F C12F -104.4(14) .
C31F P1F C11F C12F 9.5(16) .
C41" P1F C11F C12F 116.6(13) .
C16F C11F C12F C13F 1(2) .
P1F C11F C12F C13F 179.7(11) .
C11F C12F C13F C14F 0(2) .
C12F C13F C14F C15F 0(3) .
C13F C14F C15F C16F -1(3) .
C12F C11F C16F C15F -2(3) .
P1F C11F C16F C15F 179.1(14) .
C14F C15F C16F C11F 2(3) .
C41F P1F C21F C22F 90.3(17) .
C31" P1F C21F C22F -143.9(15) .
C11F P1F C21F C22F -29.3(17) .
C21" P1F C21F C22F 68(3) .
C31F P1F C21F C22F -147.1(15) .
C41" P1F C21F C22F 101.6(16) .
C41F P1F C21F C26F -84.3(17) .
C31" P1F C21F C26F 41.4(15) .
C11F P1F C21F C26F 156.0(13) .
C21" P1F C21F C26F -107(3) .
C31F P1F C21F C26F 38.3(17) .
C41" P1F C21F C26F -73.1(18) .
C26F C21F C22F C23F -0.1 .
P1F C21F C22F C23F -174.7(18) .
C21F C22F C23F C24F 0.0 .
C22F C23F C24F C25F 0.0 .
C23F C24F C25F C26F 0.0 .
C24F C25F C26F C21F 0.0 .
C22F C21F C26F C25F 0.1 .
P1F C21F C26F C25F 174.8(18) .
C41F P1F C31F C32F 169.3(15) .
C31" P1F C31F C32F 32(4) .
C11F P1F C31F C32F -70.8(16) .
C21" P1F C31F C32F 61.5(18) .
C21F P1F C31F C32F 45.6(17) .
C41" P1F C31F C32F 175.1(15) .
C41F P1F C31F C36F -5.5(18) .
C31" P1F C31F C36F -143(5) .
C11F P1F C31F C36F 114.4(13) .
C21" P1F C31F C36F -113.3(15) .
C21F P1F C31F C36F -129.2(15) .
C41" P1F C31F C36F 0.2(15) .
C36F C31F C32F C33F 0.0 .
P1F C31F C32F C33F -175(2) .
C31F C32F C33F C34F 0.0 .
C32F C33F C34F C35F 0.0 .
C33F C34F C35F C36F 0.0 .
C34F C35F C36F C31F 0.0 .
C32F C31F C36F C35F 0.0 .
P1F C31F C36F C35F 175.0(19) .
C31" P1F C41F C42F 83.9(16) .
C11F P1F C41F C42F -48.1(15) .
C21" P1F C41F C42F -159.4(14) .
C21F P1F C41F C42F -168.2(14) .
C31F P1F C41F C42F 73.4(16) .
C41" P1F C41F C42F 51(4) .
C31" P1F C41F C46F -93.6(17) .
C11F P1F C41F C46F 134.4(14) .
C21" P1F C41F C46F 23.1(15) .
C21F P1F C41F C46F 14.3(19) .
C31F P1F C41F C46F -104.1(17) .
C41" P1F C41F C46F -127(5) .
C46F C41F C42F C43F 0.0 .
P1F C41F C42F C43F -177.6(19) .
C41F C42F C43F C44F 0.0 .
C42F C43F C44F C45F 0.0 .
C43F C44F C45F C46F 0.0 .
C44F C45F C46F C41F 0.0 .
C42F C41F C46F C45F 0.0 .
P1F C41F C46F C45F 177(2) .
C41F P1F C21" C22" 151.4(13) .
C31" P1F C21" C22" -83.6(13) .
C11F P1F C21" C22" 42.0(13) .
C21F P1F C21" C22" -49(3) .
C31F P1F C21" C22" -90.6(14) .
C41" P1F C21" C22" 159.0(11) .
C41F P1F C21" C26" -40.1(15) .
C31" P1F C21" C26" 85.0(14) .
C11F P1F C21" C26" -149.5(12) .
C21F P1F C21" C26" 119(3) .
C31F P1F C21" C26" 77.9(16) .
C41" P1F C21" C26" -32.5(14) .
C26" C21" C22" C23" 0.0 .
P1F C21" C22" C23" 168.8(13) .
C21" C22" C23" C24" 0.0 .
C22" C23" C24" C25" 0.0 .
C23" C24" C25" C26" 0.0 .
C24" C25" C26" C21" 0.0 .
C22" C21" C26" C25" 0.0 .
P1F C21" C26" C25" -168.1(14) .
C41F P1F C31" C36" -74.1(15) .
C11F P1F C31" C36" 55.8(12) .
C21" P1F C31" C36" 179.6(10) .
C21F P1F C31" C36" 166.5(12) .
C31F P1F C31" C36" -27(4) .
C41" P1F C31" C36" -65.6(12) .
C41F P1F C31" C32" 106.7(14) .
C11F P1F C31" C32" -123.5(10) .
C21" P1F C31" C32" 0.4(13) .
C21F P1F C31" C32" -12.7(12) .
C31F P1F C31" C32" 154(5) .
C41" P1F C31" C32" 115.2(11) .
C36" C31" C32" C33" 0.0 .
P1F C31" C32" C33" 179.3(14) .
C31" C32" C33" C34" 0.0 .
C32" C33" C34" C35" 0.0 .
C33" C34" C35" C36" 0.0 .
C32" C31" C36" C35" 0.0 .
P1F C31" C36" C35" -179.2(14) .
C34" C35" C36" C31" 0.0 .
C41F P1F C41" C42" -16(4) .
C31" P1F C41" C42" -166.2(11) .
C11F P1F C41" C42" 70.4(12) .
C21" P1F C41" C42" -46.9(13) .
C21F P1F C41" C42" -60.2(16) .
C31F P1F C41" C42" -174.5(13) .
C41F P1F C41" C46" 166(5) .
C31" P1F C41" C46" 15.4(14) .
C11F P1F C41" C46" -108.0(11) .
C21" P1F C41" C46" 134.7(12) .
C21F P1F C41" C46" 121.4(14) .
C31F P1F C41" C46" 7.1(14) .
C46" C41" C42" C43" 0.0 .
P1F C41" C42" C43" -178.5(15) .
C41" C42" C43" C44" 0.0 .
C42" C43" C44" C45" 0.0 .
C43" C44" C45" C46" 0.0 .
C42" C41" C46" C45" 0.0 .
P1F C41" C46" C45" 178.5(15) .
C44" C45" C46" C41" 0.0 .
S3C O32' Na1 O41A 170(5) 1_545
S3C O32' Na1 O112 -36(5) .
S3C O32' Na1 O13A 62(5) .
S3C O32' Na1 O111 -104(6) .
S3C O32' Na1 O32C 51(4) .
S1A O13A Na1 O32' 138.6(12) .
S1A O13A Na1 O41A 50.8(13) 1_545
S1A O13A Na1 O112 -130.9(14) .
S1A O13A Na1 O111 -44.7(11) .
S1A O13A Na1 O32C 143.9(12) .
S3C O32C Na1 O32' -27.3(19) .
S3C O32C Na1 O41A -88.2(19) 1_545
S3C O32C Na1 O112 64(2) .
S3C O32C Na1 O13A 164(2) .
S3C O32C Na1 O111 130(3) .
S4C O43C Na2 O301 -36(12) .
S4C O43C Na2 O23C -167(12) 2_655
S4C O43C Na2 O201 77(12) .
S4C O43C Na2 O211 85(12) .
